data_7251016
loop_
_publ_author_name
'Douib, Haiet'
'Lefeuvre, Bertrand'
'Flores Gonzalez, Jessica'
'Dorcet, Vincent'
'Pointillart, Fabrice'

_publ_section_title
;
 Versatility of the methyl-bipyrimidine-<i>N</i>-oxide ligand for the
 design of lanthanide single-molecule magnets.
;
_journal_issue 47
_journal_name_full CrystEngComm
_journal_page_first 7677
_journal_page_last 7688
_journal_paper_doi 10.1039/d5ce00831j
_journal_volume 27
_journal_year 2025
_chemical_absolute_configuration rm/ad/rmad/syn/unk/.
_chemical_compound_source 'synthesis as described'
_chemical_formula_moiety 'C93 H92 Dy2 F42 N4 O13'
_chemical_formula_sum 'C93 H92 Dy2 F42 N4 O13'
_chemical_formula_weight 2596.70
_space_group_crystal_system orthorhombic
_space_group_IT_number 19
_space_group_name_Hall 'P 2ac 2ab'
_space_group_name_H-M_alt 'P 21 21 21'
_atom_sites_solution_hydrogens geom
_atom_sites_solution_primary dual
_atom_sites_solution_secondary difmap
_audit_update_record
;
2025-08-22 deposited with the CCDC.	2025-10-14 downloaded from the CCDC.
;
_cell_angle_alpha 90
_cell_angle_beta 90
_cell_angle_gamma 90
_cell_formula_units_Z 4
_cell_length_a 20.373(3)
_cell_length_b 21.863(3)
_cell_length_c 23.974(3)
_cell_measurement_reflns_used 4004
_cell_measurement_temperature 150(2)
_cell_measurement_theta_max 19.3184
_cell_measurement_theta_min 2.2786
_cell_measurement_wavelength 0.710730
_cell_volume 10678(3)
_computing_cell_refinement 'Bruker APEX2 (Bruker, 2014)'
_computing_data_collection 'Bruker APEX2 (Bruker, 2014)'
_computing_data_reduction 'Bruker APEX2 (Bruker, 2014)'
_computing_molecular_graphics
;
   'SXGRAPH (L. Farrugia, 1999), Mercury (CSD, 2020)'
;
_computing_publication_material 'CRYSCALC (T. Roisnel, local program, 2020)'
_computing_structure_refinement 'SHELXL-2018_3 (Sheldrick, 2018)'
_computing_structure_solution 'SHELXT (Sheldrick, 2015)'
_diffrn_ambient_temperature 150(2)
_diffrn_detector CCD-LDI-APEX2
_diffrn_detector_area_resol_mean 8.33
_diffrn_measured_fraction_theta_full 0.994
_diffrn_measured_fraction_theta_max 0.984
_diffrn_measurement_device_type 'APEXII Bruker-AXS'
_diffrn_measurement_method 'CCD rotation images, thin slices'
_diffrn_orient_matrix_UB_11 0.0238765
_diffrn_orient_matrix_UB_12 0.0399614
_diffrn_orient_matrix_UB_13 0.0003889
_diffrn_orient_matrix_UB_21 -0.0240225
_diffrn_orient_matrix_UB_22 0.0128666
_diffrn_orient_matrix_UB_23 -0.0344311
_diffrn_orient_matrix_UB_31 -0.0355266
_diffrn_orient_matrix_UB_32 0.0181568
_diffrn_orient_matrix_UB_33 0.0235432
_diffrn_radiation_monochromator graphite
_diffrn_radiation_probe x-ray
_diffrn_radiation_source 'fine-focus sealed tube'
_diffrn_radiation_type MoK\a
_diffrn_radiation_wavelength 0.71073
_diffrn_reflns_av_R_equivalents 0.1542
_diffrn_reflns_av_unetI/netI 0.2365
_diffrn_reflns_limit_h_max 26
_diffrn_reflns_limit_h_min -25
_diffrn_reflns_limit_k_max 28
_diffrn_reflns_limit_k_min -20
_diffrn_reflns_limit_l_max 31
_diffrn_reflns_limit_l_min -30
_diffrn_reflns_number 71582
_diffrn_reflns_theta_full 25.242
_diffrn_reflns_theta_max 27.576
_diffrn_reflns_theta_min 1.999
_diffrn_source_current 30.00
_diffrn_source_voltage 50.00
_exptl_absorpt_coefficient_mu 1.521
_exptl_absorpt_correction_T_max 0.927
_exptl_absorpt_correction_T_min 0.692
_exptl_absorpt_correction_type multi-scan
_exptl_absorpt_process_details
;
  [Sheldrick, G.M. (2014). SADABS Bruker AXS Inc., Madison, Wisconsin, USA]
;
_exptl_crystal_colour yellow
_exptl_crystal_density_diffrn 1.615
_exptl_crystal_description plate
_exptl_crystal_F_000 5168
_exptl_crystal_size_max 0.430
_exptl_crystal_size_mid 0.310
_exptl_crystal_size_min 0.050
_refine_diff_density_max 1.806
_refine_diff_density_min -1.826
_refine_diff_density_rms 0.158
_refine_ls_abs_structure_details
;
Flack x determined using 3133 quotients [(I+)-(I-)]/[(I+)+(I-)]
(Parsons, Flack and Wagner, Acta Cryst. B69 (2013) 249-259).
;
_refine_ls_abs_structure_Flack 0.007(9)
_refine_ls_extinction_method none
_refine_ls_goodness_of_fit_ref 1.004
_refine_ls_hydrogen_treatment constr
_refine_ls_matrix_type full
_refine_ls_number_parameters 1409
_refine_ls_number_reflns 24154
_refine_ls_number_restraints 309
_refine_ls_restrained_S_all 1.012
_refine_ls_R_factor_all 0.1908
_refine_ls_R_factor_gt 0.0816
_refine_ls_shift/su_max 0.048
_refine_ls_shift/su_mean 0.001
_refine_ls_structure_factor_coef Fsqd
_refine_ls_weighting_details 'w=1/[\s^2^(Fo^2^)+(0.0589P)^2^] where P=(Fo^2^+2Fc^2^)/3'
_refine_ls_weighting_scheme calc
_refine_ls_wR_factor_gt 0.1413
_refine_ls_wR_factor_ref 0.1841
_reflns_Friedel_coverage 0.845
_reflns_Friedel_fraction_full 0.994
_reflns_Friedel_fraction_max 0.969
_reflns_number_gt 11607
_reflns_number_total 24154
_reflns_threshold_expression >2sigma(I)
_cod_data_source_file d5ce00831j2.cif
_cod_data_source_block HD396m2
_cod_depositor_comments 'Adding full bibliography for 7251008--7251017.cif.'
_cod_original_cell_volume 10678(2)
_cod_database_code 7251016

loop_
_space_group_symop_operation_xyz
'x, y, z'
'-x+1/2, -y, z+1/2'
'-x, y+1/2, -z+1/2'
'x+1/2, -y+1/2, -z'

loop_
_atom_site_label
_atom_site_type_symbol
_atom_site_fract_x
_atom_site_fract_y
_atom_site_fract_z
_atom_site_U_iso_or_equiv
_atom_site_adp_type
_atom_site_occupancy
_atom_site_site_symmetry_order
_atom_site_calc_flag
_atom_site_refinement_flags_posn
_atom_site_refinement_flags_adp
_atom_site_refinement_flags_occupancy
_atom_site_disorder_assembly
_atom_site_disorder_group
Dy1 Dy 0.45150(4) 0.65631(4) 0.78068(3) 0.0289(2) Uani 1 1 d . . . . .
Dy2 Dy 0.78469(4) 0.68573(4) 0.71112(4) 0.0308(2) Uani 1 1 d . . . . .
O1 O 0.4531(7) 0.7513(5) 0.8220(5) 0.042(3) Uani 1 1 d . . . . .
O2 O 0.5431(6) 0.6546(5) 0.8422(4) 0.035(3) Uani 1 1 d . . . . .
O3 O 0.4362(6) 0.5770(5) 0.8394(5) 0.036(3) Uani 1 1 d . . . . .
O4 O 0.3444(5) 0.6705(5) 0.8130(5) 0.036(3) Uani 1 1 d . . . . .
O5 O 0.4207(5) 0.7022(5) 0.7008(5) 0.032(3) Uani 1 1 d . . . . .
O6 O 0.3897(6) 0.5818(6) 0.7293(5) 0.036(3) Uani 1 1 d . . . . .
O7 O 0.5253(6) 0.5966(5) 0.7294(5) 0.039(3) Uani 1 1 d . . . . .
O71 O 0.7803(6) 0.7528(5) 0.6378(5) 0.034(3) Uani 1 1 d . . . . .
O72 O 0.7102(6) 0.6412(5) 0.6451(5) 0.036(3) Uani 1 1 d . . . . .
O73 O 0.8173(6) 0.6599(5) 0.7982(5) 0.043(3) Uani 1 1 d . . . . .
O74 O 0.8000(6) 0.7780(5) 0.7596(5) 0.034(3) Uani 1 1 d . . . . .
O75 O 0.8235(6) 0.5902(5) 0.6952(5) 0.043(4) Uani 1 1 d . . . . .
O76 O 0.8969(6) 0.7005(5) 0.6936(5) 0.037(3) Uani 1 1 d . . . . .
N1 N 0.5553(7) 0.7176(6) 0.7383(5) 0.027(3) Uani 1 1 d . . . . .
N2 N 0.6692(7) 0.7321(6) 0.7240(6) 0.036(4) Uani 1 1 d . . . . .
N3 N 0.6943(7) 0.6197(6) 0.7591(6) 0.032(4) Uani 1 1 d . . . . .
N4 N 0.5862(8) 0.5891(7) 0.7460(6) 0.031(4) Uani 1 1 d . . . . .
F1 F 0.3078(8) 0.8430(8) 0.9401(8) 0.132(6) Uani 1 1 d . U . . .
F2 F 0.3263(8) 0.8271(8) 0.8522(9) 0.124(6) Uani 1 1 d . U . . .
F3 F 0.3592(7) 0.7632(7) 0.9132(7) 0.097(5) Uani 1 1 d . U . . .
F4 F 0.3975(8) 0.9152(7) 0.9109(8) 0.126(6) Uani 1 1 d . U . . .
F5 F 0.4387(8) 0.8425(8) 0.9617(6) 0.105(5) Uani 1 1 d . U . . .
F6 F 0.4499(8) 0.8693(5) 0.8167(6) 0.087(4) Uani 1 1 d . . . . .
F7 F 0.5202(6) 0.8787(6) 0.8833(6) 0.083(4) Uani 1 1 d . . . . .
C1 C 0.3504(15) 0.8240(15) 0.9030(16) 0.101(6) Uani 1 1 d . U . . .
C2 C 0.4123(14) 0.8557(13) 0.9117(14) 0.089(5) Uani 1 1 d . U . . .
C3 C 0.4671(10) 0.8458(11) 0.8647(11) 0.062(5) Uani 1 1 d . U . . .
C4 C 0.4905(10) 0.7776(9) 0.8583(9) 0.047(5) Uani 1 1 d . U . . .
C5 C 0.5395(10) 0.7518(9) 0.8894(8) 0.040(5) Uani 1 1 d . . . . .
C6 C 0.5638(8) 0.6915(9) 0.8776(7) 0.028(4) Uani 1 1 d . . . . .
C7 C 0.6212(9) 0.6817(11) 0.9149(7) 0.042(5) Uani 1 1 d . . . . .
C8 C 0.6764(11) 0.7265(11) 0.8929(9) 0.060(7) Uani 1 1 d . . . . .
H8A H 0.718621 0.719037 0.912208 0.072 Uiso 1 1 calc R U . . .
H8B H 0.683048 0.721656 0.852199 0.072 Uiso 1 1 calc R U . . .
C9 C 0.6493(10) 0.7913(10) 0.9068(9) 0.060(7) Uani 1 1 d . . . . .
H9A H 0.678984 0.813338 0.932616 0.072 Uiso 1 1 calc R U . . .
H9B H 0.643395 0.815958 0.872582 0.072 Uiso 1 1 calc R U . . .
C10 C 0.5828(10) 0.7776(11) 0.9348(9) 0.063(7) Uani 1 1 d . . . . .
H10 H 0.563425 0.811775 0.957179 0.075 Uiso 1 1 calc R U . . .
C11 C 0.6445(11) 0.6145(11) 0.9215(9) 0.068(8) Uani 1 1 d . . . . .
H11A H 0.652847 0.596811 0.884622 0.102 Uiso 1 1 calc R U . . .
H11B H 0.610369 0.590688 0.940495 0.102 Uiso 1 1 calc R U . . .
H11C H 0.684935 0.613451 0.943632 0.102 Uiso 1 1 calc R U . . .
C12 C 0.5973(11) 0.7159(11) 0.9682(8) 0.060(7) Uani 1 1 d . . . . .
C13 C 0.6522(12) 0.7246(12) 1.0145(8) 0.079(9) Uani 1 1 d . . . . .
H13A H 0.658615 0.685933 1.034475 0.119 Uiso 1 1 calc R U . . .
H13B H 0.638322 0.756295 1.040909 0.119 Uiso 1 1 calc R U . . .
H13C H 0.693448 0.736877 0.996774 0.119 Uiso 1 1 calc R U . . .
C14 C 0.5363(10) 0.6890(12) 0.9961(9) 0.075(7) Uani 1 1 d . . . . .
H14A H 0.544609 0.646222 1.006016 0.112 Uiso 1 1 calc R U . . .
H14B H 0.499128 0.691147 0.970188 0.112 Uiso 1 1 calc R U . . .
H14C H 0.526035 0.712373 1.029841 0.112 Uiso 1 1 calc R U . . .
F21 F 0.5159(7) 0.5087(7) 0.9340(7) 0.102(5) Uani 1 1 d D U . . .
F22 F 0.4639(8) 0.4975(6) 1.0164(5) 0.101(5) Uani 1 1 d D U . . .
F23 F 0.4365(9) 0.5715(5) 0.9614(6) 0.100(5) Uani 1 1 d D U . . .
F24 F 0.3496(7) 0.4818(6) 0.9615(5) 0.068(4) Uani 1 1 d D . . . .
F25 F 0.4272(6) 0.4145(5) 0.9414(5) 0.071(4) Uani 1 1 d D . . . .
F26 F 0.4490(6) 0.4605(5) 0.8432(5) 0.057(3) Uani 1 1 d D . . . .
F27 F 0.3469(5) 0.4433(5) 0.8578(4) 0.051(3) Uani 1 1 d D . . . .
C21 C 0.4581(14) 0.5132(11) 0.9601(10) 0.103(7) Uani 1 1 d D U . . .
C22 C 0.4097(10) 0.4735(9) 0.9318(8) 0.061(7) Uani 1 1 d D . . . .
C23 C 0.3982(8) 0.4818(8) 0.8699(7) 0.040(5) Uani 1 1 d D . . . .
C24 C 0.3830(9) 0.5475(7) 0.8511(7) 0.032(4) Uani 1 1 d D . . . .
C25 C 0.3203(7) 0.5703(8) 0.8514(7) 0.031(4) Uani 1 1 d D . . . .
C26 C 0.3056(8) 0.6330(8) 0.8347(7) 0.033(5) Uani 1 1 d D . . . .
C27 C 0.2332(8) 0.6416(8) 0.8402(7) 0.037(5) Uani 1 1 d D . . . .
C28 C 0.2024(9) 0.6033(7) 0.7935(7) 0.044(5) Uani 1 1 d D . . . .
H28A H 0.223440 0.611994 0.757113 0.052 Uiso 1 1 calc R U . . .
H28B H 0.154641 0.611204 0.790395 0.052 Uiso 1 1 calc R U . . .
C29 C 0.2159(11) 0.5371(8) 0.8123(8) 0.056(6) Uani 1 1 d D . . . .
H29A H 0.174319 0.514655 0.818756 0.067 Uiso 1 1 calc R U . . .
H29B H 0.242120 0.514805 0.784121 0.067 Uiso 1 1 calc R U . . .
C30 C 0.2541(8) 0.5444(8) 0.8664(7) 0.041(5) Uani 1 1 d D . . . .
H30 H 0.255206 0.507350 0.890790 0.049 Uiso 1 1 calc R U . . .
C31 C 0.2099(9) 0.7083(7) 0.8408(8) 0.043(5) Uani 1 1 d D . . . .
H31A H 0.224747 0.728859 0.806767 0.064 Uiso 1 1 calc R U . . .
H31B H 0.228296 0.729190 0.873452 0.064 Uiso 1 1 calc R U . . .
H31C H 0.161894 0.709433 0.842674 0.064 Uiso 1 1 calc R U . . .
C32 C 0.2195(8) 0.6018(8) 0.8927(7) 0.042(5) Uani 1 1 d D . . . .
C33 C 0.2531(9) 0.6250(9) 0.9458(7) 0.042(5) Uani 1 1 d D . . . .
H33A H 0.249561 0.593889 0.975052 0.064 Uiso 1 1 calc R U . . .
H33B H 0.231829 0.662762 0.958198 0.064 Uiso 1 1 calc R U . . .
H33C H 0.299562 0.633056 0.937973 0.064 Uiso 1 1 calc R U . . .
C34 C 0.1456(9) 0.5935(11) 0.9059(9) 0.069(8) Uani 1 1 d D . . . .
H34A H 0.125994 0.633390 0.914213 0.104 Uiso 1 1 calc R U . . .
H34B H 0.140683 0.566516 0.938318 0.104 Uiso 1 1 calc R U . . .
H34C H 0.123467 0.575279 0.873679 0.104 Uiso 1 1 calc R U . . .
F41 F 0.2415(8) 0.8248(7) 0.6713(7) 0.115(5) Uani 1 1 d . U . . .
F42 F 0.2482(9) 0.7512(7) 0.6089(7) 0.126(6) Uani 1 1 d . U . . .
F43 F 0.2758(7) 0.7364(6) 0.6979(6) 0.094(5) Uani 1 1 d . U . . .
F44 F 0.3696(8) 0.8188(6) 0.6852(7) 0.103(5) Uani 1 1 d . . . . .
F45 F 0.3398(7) 0.8378(6) 0.5988(5) 0.080(4) Uani 1 1 d . . . . .
F46 F 0.3749(10) 0.7283(6) 0.5632(5) 0.108(6) Uani 1 1 d . . . . .
F47 F 0.4495(7) 0.7709(5) 0.6123(5) 0.074(4) Uani 1 1 d . . . . .
C41 C 0.2793(18) 0.7773(13) 0.6555(14) 0.098(6) Uani 1 1 d . U . . .
C42 C 0.3431(14) 0.7929(11) 0.6354(12) 0.072(5) Uani 1 1 d . U . . .
C43 C 0.3916(11) 0.7425(9) 0.6150(9) 0.048(4) Uani 1 1 d . U . . .
C44 C 0.3970(9) 0.6878(9) 0.6542(8) 0.040(4) Uani 1 1 d . U . . .
C45 C 0.3764(9) 0.6293(9) 0.6390(7) 0.037(5) Uani 1 1 d . . . . .
C46 C 0.3736(8) 0.5804(8) 0.6795(8) 0.029(4) Uani 1 1 d . . . . .
C47 C 0.3445(9) 0.5257(7) 0.6515(7) 0.032(4) Uani 1 1 d . . . . .
C48 C 0.2704(9) 0.5443(9) 0.6441(8) 0.044(5) Uani 1 1 d . . . . .
H48A H 0.243261 0.508590 0.633495 0.052 Uiso 1 1 calc R U . . .
H48B H 0.252580 0.562416 0.678814 0.052 Uiso 1 1 calc R U . . .
C49 C 0.2729(11) 0.5930(9) 0.5957(7) 0.047(6) Uani 1 1 d . . . . .
H49A H 0.251158 0.577429 0.561583 0.056 Uiso 1 1 calc R U . . .
H49B H 0.251872 0.631832 0.607062 0.056 Uiso 1 1 calc R U . . .
C50 C 0.3464(11) 0.6013(9) 0.5866(8) 0.045(6) Uani 1 1 d . . . . .
H50 H 0.358254 0.622630 0.551137 0.054 Uiso 1 1 calc R U . . .
C51 C 0.3554(9) 0.4677(8) 0.6815(8) 0.042(5) Uani 1 1 d . . . . .
H51A H 0.340285 0.471869 0.720125 0.064 Uiso 1 1 calc R U . . .
H51B H 0.402338 0.457799 0.681258 0.064 Uiso 1 1 calc R U . . .
H51C H 0.330872 0.434859 0.663090 0.064 Uiso 1 1 calc R U . . .
C52 C 0.3726(10) 0.5346(9) 0.5912(8) 0.042(5) Uani 1 1 d . . . . .
C53 C 0.4459(9) 0.5299(8) 0.5894(7) 0.036(5) Uani 1 1 d . . . . .
H53A H 0.461345 0.538706 0.551518 0.053 Uiso 1 1 calc R U . . .
H53B H 0.459296 0.488446 0.600018 0.053 Uiso 1 1 calc R U . . .
H53C H 0.465083 0.559457 0.615454 0.053 Uiso 1 1 calc R U . . .
C54 C 0.3444(11) 0.4920(9) 0.5481(8) 0.057(6) Uani 1 1 d . . . . .
H54A H 0.363474 0.451170 0.552790 0.085 Uiso 1 1 calc R U . . .
H54B H 0.354610 0.507410 0.510733 0.085 Uiso 1 1 calc R U . . .
H54C H 0.296645 0.489639 0.552768 0.085 Uiso 1 1 calc R U . . .
C61 C 0.5442(8) 0.7779(7) 0.7265(6) 0.029(4) Uani 1 1 d . . . . .
H61 H 0.500624 0.793479 0.727119 0.035 Uiso 1 1 calc R U . . .
C62 C 0.5946(8) 0.8154(8) 0.7141(7) 0.034(4) Uani 1 1 d . . . . .
H62 H 0.587044 0.857336 0.705786 0.041 Uiso 1 1 calc R U . . .
C63 C 0.6580(9) 0.7915(7) 0.7137(7) 0.034(4) Uani 1 1 d . . . . .
H63 H 0.693949 0.817793 0.705881 0.041 Uiso 1 1 calc R U . . .
C64 C 0.6160(8) 0.6982(8) 0.7355(6) 0.025(4) Uani 1 1 d . . . . .
C65 C 0.6346(9) 0.6331(8) 0.7480(7) 0.030(4) Uani 1 1 d . . . . .
C66 C 0.7131(9) 0.5632(8) 0.7725(8) 0.042(5) Uani 1 1 d . . . . .
H66 H 0.757845 0.555069 0.780679 0.051 Uiso 1 1 calc R U . . .
C67 C 0.6675(10) 0.5165(9) 0.7743(11) 0.066(7) Uani 1 1 d D . . . .
C68 C 0.6035(10) 0.5313(9) 0.7598(8) 0.047(6) Uani 1 1 d . . . . .
H68 H 0.571074 0.500096 0.759522 0.056 Uiso 1 1 calc R U . . .
C69 C 0.687(2) 0.4543(18) 0.802(3) 0.047(9) Uani 0.56(8) 1 d D U P A 1
H69A H 0.734625 0.453642 0.808435 0.071 Uiso 0.56(8) 1 calc R U P A 1
H69B H 0.663934 0.449529 0.837298 0.071 Uiso 0.56(8) 1 calc R U P A 1
H69C H 0.675284 0.420578 0.776751 0.071 Uiso 0.56(8) 1 calc R U P A 1
C69B C 0.685(3) 0.4470(12) 0.773(4) 0.047(9) Uani 0.44(8) 1 d D U P A 2
H69D H 0.731428 0.441649 0.783853 0.071 Uiso 0.44(8) 1 calc R U P A 2
H69E H 0.657133 0.424656 0.799010 0.071 Uiso 0.44(8) 1 calc R U P A 2
H69F H 0.678931 0.431060 0.735144 0.071 Uiso 0.44(8) 1 calc R U P A 2
F71 F 0.9128(7) 0.8905(7) 0.5807(8) 0.112(6) Uani 1 1 d . U . . .
F72 F 0.8887(7) 0.7967(7) 0.5668(6) 0.087(4) Uani 1 1 d . U . . .
F73 F 0.8884(6) 0.8332(6) 0.6475(5) 0.073(4) Uani 1 1 d . U . . .
F74 F 0.7777(6) 0.8825(4) 0.6400(4) 0.050(3) Uani 1 1 d . . . . .
F75 F 0.8007(6) 0.9152(4) 0.5556(5) 0.054(3) Uani 1 1 d . . . . .
F76 F 0.7753(6) 0.8086(5) 0.5101(4) 0.054(3) Uani 1 1 d . . . . .
F77 F 0.6954(5) 0.8483(5) 0.5585(4) 0.046(3) Uani 1 1 d . . . . .
C71 C 0.8731(12) 0.8480(12) 0.5971(10) 0.060(5) Uani 1 1 d . U . . .
C72 C 0.8009(10) 0.8648(9) 0.5900(8) 0.045(4) Uani 1 1 d . U . . .
C73 C 0.7546(10) 0.8198(9) 0.5621(8) 0.041(4) Uani 1 1 d . U . . .
C74 C 0.7435(10) 0.7590(8) 0.5944(8) 0.039(4) Uani 1 1 d . U . . .
C75 C 0.6999(10) 0.7191(8) 0.5768(8) 0.039(5) Uani 1 1 d . . . . .
C76 C 0.6846(9) 0.6618(9) 0.6008(8) 0.038(5) Uani 1 1 d . . . . .
C77 C 0.6293(11) 0.6325(9) 0.5696(8) 0.045(5) Uani 1 1 d . . . . .
C78 C 0.5695(10) 0.6724(9) 0.5823(8) 0.052(6) Uani 1 1 d . . . . .
H78A H 0.565244 0.679797 0.622844 0.062 Uiso 1 1 calc R U . . .
H78B H 0.528745 0.653104 0.568384 0.062 Uiso 1 1 calc R U . . .
C79 C 0.5840(11) 0.7334(9) 0.5504(8) 0.052(6) Uani 1 1 d . . . . .
H79A H 0.551566 0.740526 0.520342 0.062 Uiso 1 1 calc R U . . .
H79B H 0.583892 0.768884 0.576082 0.062 Uiso 1 1 calc R U . . .
C80 C 0.6537(11) 0.7219(10) 0.5261(9) 0.051(6) Uani 1 1 d . . . . .
H80 H 0.667497 0.750188 0.495505 0.061 Uiso 1 1 calc R U . . .
C81 C 0.6194(10) 0.5639(8) 0.5809(8) 0.047(5) Uani 1 1 d . . . . .
H81A H 0.614206 0.557175 0.621060 0.070 Uiso 1 1 calc R U . . .
H81B H 0.657634 0.541084 0.567406 0.070 Uiso 1 1 calc R U . . .
H81C H 0.579949 0.549681 0.561379 0.070 Uiso 1 1 calc R U . . .
C82 C 0.6460(11) 0.6533(10) 0.5092(8) 0.050(6) Uani 1 1 d . . . . .
C83 C 0.5926(12) 0.6394(10) 0.4659(8) 0.062(7) Uani 1 1 d . . . . .
H83A H 0.588824 0.595073 0.460880 0.093 Uiso 1 1 calc R U . . .
H83B H 0.604287 0.658485 0.430233 0.093 Uiso 1 1 calc R U . . .
H83C H 0.550525 0.655871 0.478844 0.093 Uiso 1 1 calc R U . . .
C84 C 0.7113(12) 0.6266(10) 0.4877(9) 0.068(7) Uani 1 1 d . . . . .
H84A H 0.747528 0.641842 0.510738 0.102 Uiso 1 1 calc R U . . .
H84B H 0.718096 0.639215 0.448894 0.102 Uiso 1 1 calc R U . . .
H84C H 0.709790 0.581890 0.489799 0.102 Uiso 1 1 calc R U . . .
F91 F 0.9113(10) 0.5334(9) 0.9466(10) 0.156(8) Uani 1 1 d . U . . .
F92 F 0.9970(9) 0.5188(8) 0.8921(8) 0.125(6) Uani 1 1 d . U . . .
F93 F 0.9858(11) 0.5842(10) 0.9467(9) 0.152(8) Uani 1 1 d . U . . .
F94 F 0.9765(8) 0.6346(8) 0.8534(9) 0.137(7) Uani 1 1 d . U . . .
F95 F 0.9123(9) 0.5665(9) 0.8240(8) 0.148(7) Uani 1 1 d . U . . .
F96 F 0.8837(7) 0.6671(6) 0.9317(5) 0.077(4) Uani 1 1 d . . . . .
F97 F 0.8164(6) 0.6023(6) 0.8942(5) 0.071(4) Uani 1 1 d . . . . .
C91 C 0.9477(19) 0.5495(17) 0.9071(16) 0.112(6) Uani 1 1 d . U . . .
C92 C 0.9244(15) 0.5992(14) 0.8717(14) 0.093(5) Uani 1 1 d . U . . .
C93 C 0.8690(11) 0.6404(11) 0.8819(10) 0.062(5) Uani 1 1 d . U . . .
C94 C 0.8469(9) 0.6848(10) 0.8372(9) 0.046(5) Uani 1 1 d . U . . .
C95 C 0.8625(9) 0.7474(9) 0.8409(8) 0.039(5) Uani 1 1 d . . . . .
C96 C 0.8340(9) 0.7889(8) 0.8020(8) 0.036(5) Uani 1 1 d . . . . .
C97 C 0.8517(9) 0.8532(9) 0.8214(8) 0.041(5) Uani 1 1 d . . . . .
C98 C 0.8107(10) 0.8585(9) 0.8776(8) 0.051(6) Uani 1 1 d . . . . .
H98A H 0.811034 0.901142 0.891379 0.061 Uiso 1 1 calc R U . . .
H98B H 0.764643 0.845897 0.871242 0.061 Uiso 1 1 calc R U . . .
C99 C 0.8433(10) 0.8162(10) 0.9197(8) 0.053(6) Uani 1 1 d . . . . .
H99A H 0.812118 0.785094 0.933766 0.063 Uiso 1 1 calc R U . . .
H99B H 0.861234 0.839531 0.951708 0.063 Uiso 1 1 calc R U . . .
C100 C 0.8980(11) 0.7868(10) 0.8858(9) 0.056(6) Uani 1 1 d . . . . .
H100 H 0.933295 0.765786 0.907582 0.067 Uiso 1 1 calc R U . . .
C101 C 0.8422(9) 0.9044(8) 0.7801(9) 0.047(5) Uani 1 1 d . . . . .
H10A H 0.795767 0.906923 0.769666 0.070 Uiso 1 1 calc R U . . .
H10B H 0.868687 0.896447 0.746756 0.070 Uiso 1 1 calc R U . . .
H10C H 0.855964 0.943157 0.797002 0.070 Uiso 1 1 calc R U . . .
C102 C 0.9210(10) 0.8406(10) 0.8467(8) 0.051(6) Uani 1 1 d . . . . .
C104 C 0.9712(9) 0.8215(10) 0.8015(9) 0.062(6) Uani 1 1 d . . . . .
H10D H 0.974424 0.853863 0.773302 0.093 Uiso 1 1 calc R U . . .
H10E H 0.956666 0.783486 0.783753 0.093 Uiso 1 1 calc R U . . .
H10F H 1.014206 0.815204 0.818802 0.093 Uiso 1 1 calc R U . . .
C103 C 0.9505(11) 0.8940(10) 0.8803(9) 0.065(7) Uani 1 1 d . . . . .
H10G H 0.959171 0.928481 0.855250 0.097 Uiso 1 1 calc R U . . .
H10H H 0.991600 0.880759 0.897707 0.097 Uiso 1 1 calc R U . . .
H10I H 0.919398 0.906656 0.909264 0.097 Uiso 1 1 calc R U . . .
F111 F 0.7936(9) 0.4508(7) 0.5511(7) 0.126(5) Uani 1 1 d D U . . .
F112 F 0.7547(8) 0.4796(7) 0.6394(7) 0.116(5) Uani 1 1 d D U . . .
F113 F 0.8104(9) 0.5435(7) 0.5794(7) 0.119(5) Uani 1 1 d D U . . .
F114 F 0.9103(7) 0.4780(7) 0.5844(7) 0.110(6) Uani 1 1 d D . . . .
F115 F 0.8547(10) 0.4052(6) 0.6371(7) 0.133(7) Uani 1 1 d D . . . .
F116 F 0.9362(6) 0.4732(5) 0.6919(6) 0.078(4) Uani 1 1 d D . . . .
F117 F 0.8399(5) 0.4771(5) 0.7227(6) 0.078(4) Uani 1 1 d D . . . .
C111 C 0.8024(14) 0.4847(13) 0.5969(11) 0.118(5) Uani 1 1 d D U . . .
C112 C 0.8629(12) 0.4667(10) 0.6276(9) 0.097(6) Uani 1 1 d D U . . .
C113 C 0.8795(10) 0.4983(8) 0.6810(8) 0.060(5) Uani 1 1 d D U . . .
C114 C 0.8789(10) 0.5670(7) 0.6835(8) 0.047(5) Uani 1 1 d D U . . .
C115 C 0.9363(7) 0.5979(8) 0.6716(8) 0.040(5) Uani 1 1 d D . . . .
C116 C 0.9409(8) 0.6641(8) 0.6774(6) 0.034(5) Uani 1 1 d D . . . .
C117 C 1.0118(7) 0.6803(8) 0.6662(7) 0.042(5) Uani 1 1 d D . . . .
C118 C 1.0496(9) 0.6540(8) 0.7152(8) 0.056(4) Uani 1 1 d D U . . .
H11D H 1.027908 0.664017 0.750963 0.067 Uiso 1 1 calc R U . . .
H11E H 1.095216 0.669523 0.715904 0.067 Uiso 1 1 calc R U . . .
C119 C 1.0480(9) 0.5848(8) 0.7039(9) 0.054(4) Uani 1 1 d D U . . .
H11F H 1.092559 0.569062 0.695832 0.065 Uiso 1 1 calc R U . . .
H11G H 1.029834 0.562405 0.736328 0.065 Uiso 1 1 calc R U . . .
C120 C 1.0028(8) 0.5782(8) 0.6525(8) 0.052(5) Uani 1 1 d D U . . .
H120 H 1.004819 0.537933 0.632785 0.062 Uiso 1 1 calc R U . . .
C121 C 1.0235(8) 0.7483(8) 0.6559(9) 0.047(6) Uani 1 1 d D . . . .
H12A H 1.013250 0.771319 0.689854 0.071 Uiso 1 1 calc R U . . .
H12B H 0.995099 0.762270 0.625433 0.071 Uiso 1 1 calc R U . . .
H12C H 1.069509 0.754897 0.645739 0.071 Uiso 1 1 calc R U . . .
C122 C 1.0256(8) 0.6348(8) 0.6179(7) 0.044(5) Uani 1 1 d D . . . .
C123 C 0.9838(10) 0.6429(10) 0.5659(7) 0.063(7) Uani 1 1 d D . . . .
H12D H 1.009919 0.662749 0.536712 0.094 Uiso 1 1 calc R U . . .
H12E H 0.945660 0.668459 0.574751 0.094 Uiso 1 1 calc R U . . .
H12F H 0.968901 0.602842 0.552722 0.094 Uiso 1 1 calc R U . . .
C124 C 1.0982(8) 0.6325(10) 0.6000(9) 0.061(7) Uani 1 1 d D . . . .
H12G H 1.109130 0.669637 0.579066 0.091 Uiso 1 1 calc R U . . .
H12H H 1.105504 0.596580 0.576298 0.091 Uiso 1 1 calc R U . . .
H12I H 1.126144 0.629770 0.633151 0.091 Uiso 1 1 calc R U . . .

loop_
_atom_site_aniso_label
_atom_site_aniso_U_11
_atom_site_aniso_U_22
_atom_site_aniso_U_33
_atom_site_aniso_U_23
_atom_site_aniso_U_13
_atom_site_aniso_U_12
Dy1 0.0263(4) 0.0230(4) 0.0374(4) -0.0026(4) 0.0006(4) -0.0026(4)
Dy2 0.0260(4) 0.0205(4) 0.0458(5) 0.0026(5) 0.0018(4) 0.0011(4)
O1 0.051(9) 0.025(7) 0.050(8) -0.016(6) 0.002(7) -0.006(7)
O2 0.047(8) 0.024(6) 0.034(6) -0.004(6) 0.002(6) -0.002(7)
O3 0.038(8) 0.027(7) 0.044(7) 0.008(6) 0.004(6) -0.006(6)
O4 0.028(7) 0.031(8) 0.049(7) 0.010(6) 0.000(6) 0.009(6)
O5 0.031(7) 0.026(7) 0.039(7) -0.001(6) -0.004(6) -0.002(5)
O6 0.034(8) 0.029(7) 0.045(9) 0.005(6) -0.001(6) -0.003(6)
O7 0.034(8) 0.028(7) 0.055(9) -0.005(7) -0.001(6) -0.008(6)
O71 0.038(7) 0.021(7) 0.042(7) 0.007(6) -0.006(7) -0.003(6)
O72 0.032(7) 0.016(7) 0.061(8) -0.004(6) -0.001(7) -0.006(6)
O73 0.040(7) 0.024(7) 0.064(9) 0.004(7) -0.009(7) -0.007(6)
O74 0.048(9) 0.014(6) 0.040(7) 0.002(6) -0.011(6) 0.003(6)
O75 0.029(8) 0.027(7) 0.071(10) -0.010(7) 0.002(7) 0.014(6)
O76 0.040(8) 0.018(7) 0.053(8) -0.007(6) 0.009(6) 0.001(6)
N1 0.037(9) 0.012(7) 0.033(8) 0.001(6) -0.014(7) 0.001(7)
N2 0.029(8) 0.028(8) 0.050(10) 0.002(8) -0.002(8) 0.001(7)
N3 0.017(8) 0.016(8) 0.061(10) 0.003(7) 0.017(7) 0.000(6)
N4 0.036(10) 0.026(9) 0.032(8) 0.004(7) 0.007(7) 0.010(8)
F1 0.085(11) 0.113(13) 0.199(15) -0.057(13) 0.082(11) -0.011(10)
F2 0.087(12) 0.106(14) 0.181(15) -0.012(13) -0.021(11) -0.002(10)
F3 0.062(9) 0.073(10) 0.158(13) -0.034(10) 0.041(9) -0.014(8)
F4 0.105(12) 0.047(9) 0.227(16) -0.055(11) 0.050(12) -0.002(8)
F5 0.105(12) 0.112(12) 0.097(10) -0.041(10) 0.034(9) -0.006(11)
F6 0.106(12) 0.036(8) 0.120(12) 0.004(8) -0.004(10) 0.004(8)
F7 0.076(10) 0.040(8) 0.133(12) -0.032(8) 0.017(9) -0.026(7)
C1 0.071(11) 0.075(11) 0.156(12) -0.038(12) 0.038(11) -0.003(10)
C2 0.070(10) 0.059(10) 0.138(11) -0.038(11) 0.033(10) -0.003(9)
C3 0.044(10) 0.038(9) 0.104(11) -0.029(10) 0.021(9) -0.012(9)
C4 0.037(10) 0.027(9) 0.076(12) -0.021(10) 0.021(10) -0.015(9)
C5 0.030(12) 0.040(12) 0.050(12) -0.006(10) -0.005(10) -0.006(10)
C6 0.021(10) 0.034(11) 0.028(9) 0.001(9) 0.001(7) -0.009(9)
C7 0.026(11) 0.067(15) 0.032(10) 0.001(11) -0.004(8) -0.017(11)
C8 0.048(15) 0.082(19) 0.050(14) 0.004(13) -0.001(11) -0.030(14)
C9 0.039(13) 0.061(17) 0.079(16) -0.016(13) 0.003(12) -0.036(12)
C10 0.049(15) 0.066(17) 0.072(16) -0.018(14) -0.002(12) -0.023(13)
C11 0.056(16) 0.08(2) 0.063(16) 0.008(15) -0.040(13) -0.019(15)
C12 0.077(17) 0.072(18) 0.030(11) -0.008(12) -0.005(11) -0.048(14)
C13 0.09(2) 0.12(2) 0.034(12) -0.003(14) -0.015(13) -0.020(18)
C14 0.058(17) 0.080(19) 0.085(17) -0.014(16) -0.003(13) -0.016(15)
F21 0.079(11) 0.076(10) 0.150(13) 0.020(10) -0.033(10) -0.021(9)
F22 0.168(14) 0.056(9) 0.079(9) 0.016(7) -0.074(10) -0.022(9)
F23 0.182(15) 0.027(7) 0.092(10) 0.010(7) -0.058(10) -0.025(9)
F24 0.077(10) 0.053(9) 0.075(9) 0.027(7) 0.005(8) 0.006(8)
F25 0.080(10) 0.029(7) 0.104(10) 0.017(7) -0.037(8) 0.002(6)
F26 0.048(7) 0.027(6) 0.095(9) -0.004(6) 0.015(7) 0.000(6)
F27 0.055(8) 0.035(7) 0.065(8) 0.008(6) -0.002(6) -0.014(6)
C21 0.146(16) 0.057(12) 0.106(14) 0.014(13) -0.061(14) -0.017(15)
C22 0.076(19) 0.032(13) 0.075(17) 0.006(13) -0.053(15) 0.000(13)
C23 0.030(12) 0.032(12) 0.060(14) 0.003(11) -0.004(10) 0.004(10)
C24 0.038(12) 0.020(10) 0.037(11) 0.003(9) -0.002(9) 0.008(9)
C25 0.013(10) 0.039(12) 0.040(11) 0.006(10) -0.001(8) -0.002(9)
C26 0.030(11) 0.037(12) 0.033(10) 0.010(9) 0.010(8) -0.013(9)
C27 0.027(11) 0.044(13) 0.039(11) 0.008(10) -0.002(8) -0.007(9)
C28 0.038(12) 0.047(12) 0.045(12) 0.010(11) -0.010(10) -0.002(9)
C29 0.070(16) 0.029(12) 0.069(14) 0.006(11) -0.006(13) 0.009(12)
C30 0.037(12) 0.026(11) 0.058(13) 0.011(10) -0.008(10) -0.006(9)
C31 0.035(12) 0.036(12) 0.056(12) 0.006(10) 0.012(10) 0.002(10)
C32 0.020(10) 0.039(12) 0.068(13) 0.011(11) 0.006(10) 0.003(10)
C33 0.040(12) 0.047(13) 0.040(11) -0.005(10) 0.004(9) -0.004(10)
C34 0.047(15) 0.09(2) 0.072(16) 0.041(15) 0.015(12) -0.003(13)
F41 0.108(12) 0.059(10) 0.176(14) -0.016(10) 0.008(10) 0.029(9)
F42 0.178(16) 0.068(10) 0.131(13) 0.005(10) -0.070(12) -0.001(10)
F43 0.097(10) 0.072(9) 0.113(11) 0.019(8) 0.021(9) 0.028(8)
F44 0.126(13) 0.030(7) 0.154(14) -0.009(9) -0.050(11) 0.015(9)
F45 0.110(11) 0.031(7) 0.098(10) 0.005(8) -0.031(8) 0.012(8)
F46 0.24(2) 0.033(8) 0.049(8) 0.002(7) -0.036(10) -0.010(11)
F47 0.078(10) 0.044(8) 0.100(10) 0.027(7) -0.009(9) -0.017(8)
C41 0.112(12) 0.056(11) 0.125(12) 0.013(10) -0.002(12) 0.020(11)
C42 0.080(12) 0.040(10) 0.096(11) 0.019(10) -0.003(11) 0.021(10)
C43 0.064(10) 0.021(8) 0.059(10) 0.009(8) -0.005(9) 0.008(8)
C44 0.051(11) 0.027(9) 0.043(10) 0.004(9) -0.001(9) 0.007(9)
C45 0.039(12) 0.041(12) 0.030(11) 0.003(10) -0.006(9) 0.008(10)
C46 0.014(10) 0.036(11) 0.037(11) 0.001(10) -0.001(8) -0.010(8)
C47 0.042(12) 0.012(9) 0.042(11) 0.004(8) -0.018(9) -0.009(8)
C48 0.035(13) 0.049(13) 0.047(12) -0.015(11) -0.004(10) -0.021(10)
C49 0.062(17) 0.040(13) 0.038(11) -0.010(10) -0.008(11) 0.002(11)
C50 0.062(16) 0.031(12) 0.043(12) -0.007(10) -0.018(11) 0.005(11)
C51 0.046(13) 0.031(11) 0.050(12) 0.010(10) 0.003(10) 0.008(10)
C52 0.050(14) 0.029(12) 0.047(12) -0.003(10) -0.012(10) -0.001(11)
C53 0.041(12) 0.022(10) 0.044(11) -0.004(9) 0.003(10) 0.009(10)
C54 0.084(18) 0.039(13) 0.048(13) -0.005(11) 0.012(12) -0.011(13)
C61 0.025(9) 0.027(9) 0.035(10) 0.006(8) 0.016(9) 0.015(8)
C62 0.038(10) 0.016(8) 0.049(10) 0.014(11) -0.004(10) 0.008(8)
C63 0.048(11) 0.023(9) 0.031(9) 0.010(10) -0.004(10) -0.003(8)
C64 0.012(9) 0.038(12) 0.024(9) -0.006(8) -0.011(7) -0.002(8)
C65 0.031(11) 0.013(9) 0.046(11) 0.002(8) 0.013(9) -0.004(9)
C66 0.023(10) 0.029(10) 0.075(15) 0.025(10) 0.007(11) 0.014(9)
C67 0.042(13) 0.028(12) 0.13(2) 0.004(15) 0.025(15) 0.012(10)
C68 0.047(14) 0.019(11) 0.075(15) -0.009(10) 0.021(11) -0.009(10)
C69 0.043(12) 0.024(11) 0.07(2) 0.002(15) -0.006(17) 0.009(10)
C69B 0.043(12) 0.024(11) 0.07(2) 0.002(15) -0.006(17) 0.009(10)
F71 0.063(10) 0.092(11) 0.179(14) 0.069(11) 0.009(10) -0.028(8)
F72 0.078(10) 0.084(11) 0.099(10) -0.023(9) 0.022(8) 0.013(8)
F73 0.070(9) 0.068(10) 0.082(9) -0.001(8) -0.007(7) -0.007(7)
F74 0.077(9) 0.023(6) 0.051(7) 0.002(5) 0.010(7) -0.011(6)
F75 0.078(9) 0.018(6) 0.066(7) 0.013(5) -0.002(7) -0.008(6)
F76 0.094(9) 0.033(6) 0.035(6) 0.003(5) 0.020(6) -0.002(7)
F77 0.043(7) 0.025(6) 0.070(7) 0.006(6) -0.006(5) 0.013(5)
C71 0.061(10) 0.048(10) 0.072(10) 0.013(9) 0.011(9) -0.005(9)
C72 0.055(10) 0.029(8) 0.050(9) 0.015(8) 0.015(8) 0.003(8)
C73 0.051(9) 0.023(8) 0.051(9) 0.004(8) 0.013(8) 0.003(8)
C74 0.048(10) 0.024(9) 0.046(10) 0.002(8) 0.003(9) 0.008(9)
C75 0.049(14) 0.021(10) 0.046(12) -0.001(9) -0.005(10) -0.010(10)
C76 0.038(11) 0.032(11) 0.043(11) -0.014(10) -0.001(9) 0.006(10)
C77 0.063(15) 0.029(11) 0.043(12) 0.000(10) 0.004(11) -0.013(11)
C78 0.059(15) 0.048(16) 0.049(12) -0.014(11) -0.022(11) 0.006(12)
C79 0.066(17) 0.035(13) 0.053(14) 0.012(11) -0.016(12) -0.019(12)
C80 0.055(15) 0.042(14) 0.055(14) 0.003(12) -0.009(12) -0.002(12)
C81 0.056(14) 0.019(10) 0.065(14) -0.007(10) -0.008(12) -0.011(10)
C82 0.065(16) 0.029(12) 0.057(13) 0.001(12) 0.007(12) -0.006(12)
C83 0.10(2) 0.041(14) 0.043(12) 0.000(11) -0.030(12) -0.005(13)
C84 0.088(19) 0.054(15) 0.063(14) -0.005(12) -0.013(15) -0.006(15)
F91 0.127(15) 0.123(14) 0.217(18) 0.120(14) 0.025(13) 0.035(12)
F92 0.107(13) 0.082(12) 0.186(15) 0.008(12) -0.018(12) 0.048(10)
F93 0.138(16) 0.155(17) 0.162(16) 0.027(14) -0.014(14) 0.070(14)
F94 0.071(11) 0.117(14) 0.223(17) 0.095(13) 0.025(11) 0.021(10)
F95 0.154(15) 0.144(15) 0.145(14) -0.035(12) -0.057(12) 0.114(13)
F96 0.127(12) 0.046(9) 0.058(8) 0.008(7) -0.027(8) 0.010(8)
F97 0.050(8) 0.079(10) 0.086(9) 0.046(8) -0.011(7) -0.015(7)
C91 0.087(12) 0.098(12) 0.152(13) 0.046(11) -0.006(12) 0.041(11)
C92 0.069(10) 0.081(11) 0.129(12) 0.030(10) -0.017(10) 0.030(9)
C93 0.046(10) 0.052(10) 0.089(11) 0.024(10) -0.020(9) 0.005(9)
C94 0.031(9) 0.034(10) 0.071(12) 0.027(10) -0.012(9) -0.007(9)
C95 0.031(11) 0.036(12) 0.050(12) 0.004(11) -0.009(10) 0.008(10)
C96 0.030(11) 0.032(11) 0.045(12) -0.001(10) 0.005(9) 0.001(9)
C97 0.035(12) 0.029(12) 0.059(13) 0.001(10) -0.007(10) -0.018(10)
C98 0.050(14) 0.045(14) 0.058(13) -0.016(12) -0.007(11) 0.001(11)
C99 0.050(14) 0.051(14) 0.057(13) -0.001(13) 0.009(11) -0.021(12)
C100 0.061(16) 0.052(15) 0.055(14) 0.020(12) -0.018(12) -0.006(13)
C101 0.056(13) 0.029(11) 0.055(12) 0.018(11) 0.000(12) -0.006(9)
C102 0.062(15) 0.045(13) 0.047(12) -0.010(12) -0.018(11) -0.023(12)
C104 0.032(12) 0.055(15) 0.098(17) -0.008(14) 0.019(11) -0.010(10)
C103 0.049(14) 0.073(17) 0.071(15) -0.005(13) -0.015(13) -0.028(14)
F111 0.144(12) 0.091(10) 0.141(11) -0.061(9) -0.027(10) 0.019(10)
F112 0.116(11) 0.079(10) 0.155(12) -0.015(10) 0.026(9) 0.027(9)
F113 0.163(12) 0.066(9) 0.127(11) -0.033(9) -0.046(10) 0.026(10)
F114 0.082(12) 0.070(11) 0.177(16) -0.028(11) 0.042(11) 0.007(9)
F115 0.20(2) 0.027(8) 0.168(16) -0.007(10) -0.049(15) 0.007(10)
F116 0.058(9) 0.029(7) 0.148(13) 0.006(7) 0.018(8) 0.013(6)
F117 0.050(7) 0.034(7) 0.149(12) 0.032(9) 0.025(9) 0.006(6)
C111 0.141(10) 0.075(9) 0.137(10) -0.036(9) -0.017(9) 0.019(9)
C112 0.117(12) 0.056(10) 0.117(12) -0.023(10) -0.018(11) 0.012(11)
C113 0.075(11) 0.028(9) 0.076(11) -0.015(9) -0.003(10) 0.013(10)
C114 0.058(12) 0.023(9) 0.060(11) -0.012(9) -0.007(10) 0.012(10)
C115 0.014(10) 0.030(11) 0.075(14) 0.007(11) -0.003(10) -0.004(8)
C116 0.030(11) 0.046(13) 0.026(9) 0.005(9) 0.000(8) 0.001(10)
C117 0.020(10) 0.045(13) 0.060(12) -0.010(12) 0.001(9) -0.012(10)
C118 0.036(9) 0.046(9) 0.085(11) 0.009(11) -0.008(10) 0.005(9)
C119 0.026(8) 0.046(9) 0.089(11) 0.009(10) 0.005(9) 0.016(8)
C120 0.032(10) 0.042(10) 0.082(13) -0.004(11) 0.016(9) 0.008(9)
C121 0.016(10) 0.048(13) 0.079(15) 0.020(12) 0.007(10) -0.005(9)
C122 0.021(11) 0.036(12) 0.074(15) -0.001(11) -0.005(10) 0.003(9)
C123 0.076(17) 0.061(17) 0.052(13) 0.004(12) 0.012(12) 0.033(14)
C124 0.026(12) 0.058(16) 0.098(17) -0.008(14) 0.027(12) 0.001(11)

loop_
_atom_type_symbol
_atom_type_description
_atom_type_scat_dispersion_real
_atom_type_scat_dispersion_imag
_atom_type_scat_source
C C 0.0033 0.0016 'International Tables Vol C Tables 4.2.6.8 and 6.1.1.4'
H H 0.0000 0.0000 'International Tables Vol C Tables 4.2.6.8 and 6.1.1.4'
Dy Dy -0.1892 4.4098 'International Tables Vol C Tables 4.2.6.8 and 6.1.1.4'
O O 0.0106 0.0060 'International Tables Vol C Tables 4.2.6.8 and 6.1.1.4'
N N 0.0061 0.0033 'International Tables Vol C Tables 4.2.6.8 and 6.1.1.4'
F F 0.0171 0.0103 'International Tables Vol C Tables 4.2.6.8 and 6.1.1.4'

loop_
_geom_angle_atom_site_label_1
_geom_angle_atom_site_label_2
_geom_angle_atom_site_label_3
_geom_angle
_geom_angle_site_symmetry_1
_geom_angle_site_symmetry_3
_geom_angle_publ_flag
O3 Dy1 O5 146.6(4) . . ?
O3 Dy1 O1 115.3(4) . . ?
O5 Dy1 O1 88.2(4) . . ?
O3 Dy1 O4 76.5(4) . . ?
O5 Dy1 O4 87.9(4) . . ?
O1 Dy1 O4 75.5(4) . . ?
O3 Dy1 O7 89.3(4) . . ?
O5 Dy1 O7 88.9(4) . . ?
O1 Dy1 O7 136.1(4) . . ?
O4 Dy1 O7 148.1(4) . . ?
O3 Dy1 O2 73.1(4) . . ?
O5 Dy1 O2 138.9(4) . . ?
O1 Dy1 O2 74.7(4) . . ?
O4 Dy1 O2 121.9(4) . . ?
O7 Dy1 O2 79.2(4) . . ?
O3 Dy1 O6 74.0(4) . . ?
O5 Dy1 O6 73.7(4) . . ?
O1 Dy1 O6 147.3(5) . . ?
O4 Dy1 O6 76.7(4) . . ?
O7 Dy1 O6 71.8(4) . . ?
O2 Dy1 O6 136.0(4) . . ?
O3 Dy1 N1 136.4(4) . . ?
O5 Dy1 N1 71.2(4) . . ?
O1 Dy1 N1 72.7(4) . . ?
O4 Dy1 N1 142.2(4) . . ?
O7 Dy1 N1 65.0(4) . . ?
O2 Dy1 N1 68.1(4) . . ?
O6 Dy1 N1 123.7(4) . . ?
O73 Dy2 O75 79.8(4) . . ?
O73 Dy2 O71 151.5(4) . . ?
O75 Dy2 O71 118.4(4) . . ?
O73 Dy2 O74 73.7(4) . . ?
O75 Dy2 O74 145.9(4) . . ?
O71 Dy2 O74 80.5(4) . . ?
O73 Dy2 O76 85.0(4) . . ?
O75 Dy2 O76 75.9(4) . . ?
O71 Dy2 O76 79.2(4) . . ?
O74 Dy2 O76 80.9(4) . . ?
O73 Dy2 O72 133.9(4) . . ?
O75 Dy2 O72 74.7(4) . . ?
O71 Dy2 O72 74.3(4) . . ?
O74 Dy2 O72 139.4(4) . . ?
O76 Dy2 O72 123.6(4) . . ?
O73 Dy2 N2 104.8(5) . . ?
O75 Dy2 N2 134.4(4) . . ?
O71 Dy2 N2 78.8(5) . . ?
O74 Dy2 N2 74.0(4) . . ?
O76 Dy2 N2 148.9(4) . . ?
O72 Dy2 N2 70.2(4) . . ?
O73 Dy2 N3 70.3(4) . . ?
O75 Dy2 N3 79.0(5) . . ?
O71 Dy2 N3 131.7(5) . . ?
O74 Dy2 N3 110.6(4) . . ?
O76 Dy2 N3 147.5(4) . . ?
O72 Dy2 N3 67.7(5) . . ?
N2 Dy2 N3 61.3(4) . . ?
C4 O1 Dy1 134.4(13) . . ?
C6 O2 Dy1 132.7(11) . . ?
C24 O3 Dy1 129.5(11) . . ?
C26 O4 Dy1 129.8(11) . . ?
C44 O5 Dy1 138.8(12) . . ?
C46 O6 Dy1 130.5(12) . . ?
N4 O7 Dy1 121.1(10) . . ?
C74 O71 Dy2 135.1(11) . . ?
C76 O72 Dy2 132.1(12) . . ?
C94 O73 Dy2 136.9(12) . . ?
C96 O74 Dy2 129.7(12) . . ?
C114 O75 Dy2 135.7(11) . . ?
C116 O76 Dy2 131.4(10) . . ?
C64 N1 C61 117.3(15) . . ?
C64 N1 Dy1 126.7(11) . . ?
C61 N1 Dy1 115.2(11) . . ?
C64 N2 C63 115.8(15) . . ?
C64 N2 Dy2 123.0(11) . . ?
C63 N2 Dy2 120.9(11) . . ?
C65 N3 C66 122.4(15) . . ?
C65 N3 Dy2 117.0(11) . . ?
C66 N3 Dy2 114.6(11) . . ?
O7 N4 C68 115.8(16) . . ?
O7 N4 C65 126.9(15) . . ?
C68 N4 C65 117.2(16) . . ?
F1 C1 F3 106(3) . . ?
F1 C1 F2 111(3) . . ?
F3 C1 F2 105(3) . . ?
F1 C1 C2 109(3) . . ?
F3 C1 C2 109(3) . . ?
F2 C1 C2 116(3) . . ?
F4 C2 F5 108(2) . . ?
F4 C2 C1 105(3) . . ?
F5 C2 C1 112(3) . . ?
F4 C2 C3 106(2) . . ?
F5 C2 C3 109(2) . . ?
C1 C2 C3 116(2) . . ?
F6 C3 F7 107(2) . . ?
F6 C3 C2 112(2) . . ?
F7 C3 C2 104.6(19) . . ?
F6 C3 C4 111.4(19) . . ?
F7 C3 C4 106.9(18) . . ?
C2 C3 C4 114(2) . . ?
O1 C4 C5 128.0(18) . . ?
O1 C4 C3 108.0(19) . . ?
C5 C4 C3 124(2) . . ?
C4 C5 C6 121.4(17) . . ?
C4 C5 C10 132(2) . . ?
C6 C5 C10 106.5(18) . . ?
O2 C6 C5 127.8(16) . . ?
O2 C6 C7 125.7(18) . . ?
C5 C6 C7 106.5(16) . . ?
C6 C7 C11 115.9(16) . . ?
C6 C7 C12 100.3(16) . . ?
C11 C7 C12 117.7(18) . . ?
C6 C7 C8 105.7(16) . . ?
C11 C7 C8 113.8(18) . . ?
C12 C7 C8 101.4(17) . . ?
C9 C8 C7 103.8(17) . . ?
C9 C8 H8A 111.0 . . ?
C7 C8 H8A 111.0 . . ?
C9 C8 H8B 111.0 . . ?
C7 C8 H8B 111.0 . . ?
H8A C8 H8B 109.0 . . ?
C10 C9 C8 103.3(17) . . ?
C10 C9 H9A 111.1 . . ?
C8 C9 H9A 111.1 . . ?
C10 C9 H9B 111.1 . . ?
C8 C9 H9B 111.1 . . ?
H9A C9 H9B 109.1 . . ?
C5 C10 C9 105.8(18) . . ?
C5 C10 C12 98.9(16) . . ?
C9 C10 C12 102.6(19) . . ?
C5 C10 H10 115.8 . . ?
C9 C10 H10 115.8 . . ?
C12 C10 H10 115.8 . . ?
C7 C11 H11A 109.5 . . ?
C7 C11 H11B 109.5 . . ?
H11A C11 H11B 109.5 . . ?
C7 C11 H11C 109.5 . . ?
H11A C11 H11C 109.5 . . ?
H11B C11 H11C 109.5 . . ?
C14 C12 C7 115.3(17) . . ?
C14 C12 C13 108.2(16) . . ?
C7 C12 C13 114(2) . . ?
C14 C12 C10 113(2) . . ?
C7 C12 C10 93.0(16) . . ?
C13 C12 C10 112.4(18) . . ?
C12 C13 H13A 109.5 . . ?
C12 C13 H13B 109.5 . . ?
H13A C13 H13B 109.5 . . ?
C12 C13 H13C 109.5 . . ?
H13A C13 H13C 109.5 . . ?
H13B C13 H13C 109.5 . . ?
C12 C14 H14A 109.5 . . ?
C12 C14 H14B 109.5 . . ?
H14A C14 H14B 109.5 . . ?
C12 C14 H14C 109.5 . . ?
H14A C14 H14C 109.5 . . ?
H14B C14 H14C 109.5 . . ?
F21 C21 F23 112(2) . . ?
F21 C21 F22 111(2) . . ?
F23 C21 F22 103.7(19) . . ?
F21 C21 C22 109(2) . . ?
F23 C21 C22 110(2) . . ?
F22 C21 C22 110.8(19) . . ?
F25 C22 F24 105.2(16) . . ?
F25 C22 C21 107.8(16) . . ?
F24 C22 C21 105.6(18) . . ?
F25 C22 C23 108.7(16) . . ?
F24 C22 C23 109.9(14) . . ?
C21 C22 C23 118.9(17) . . ?
F26 C23 F27 106.3(14) . . ?
F26 C23 C24 110.6(14) . . ?
F27 C23 C24 110.9(13) . . ?
F26 C23 C22 108.4(15) . . ?
F27 C23 C22 104.5(14) . . ?
C24 C23 C22 115.5(15) . . ?
O3 C24 C25 126.9(15) . . ?
O3 C24 C23 111.1(14) . . ?
C25 C24 C23 121.8(15) . . ?
C24 C25 C26 122.2(14) . . ?
C24 C25 C30 134.3(15) . . ?
C26 C25 C30 103.5(12) . . ?
O4 C26 C25 126.8(15) . . ?
O4 C26 C27 125.3(15) . . ?
C25 C26 C27 107.4(13) . . ?
C26 C27 C31 115.3(14) . . ?
C26 C27 C28 105.7(14) . . ?
C31 C27 C28 113.6(14) . . ?
C26 C27 C32 100.2(12) . . ?
C31 C27 C32 118.0(14) . . ?
C28 C27 C32 102.2(13) . . ?
C27 C28 C29 103.1(13) . . ?
C27 C28 H28A 111.2 . . ?
C29 C28 H28A 111.2 . . ?
C27 C28 H28B 111.2 . . ?
C29 C28 H28B 111.2 . . ?
H28A C28 H28B 109.1 . . ?
C30 C29 C28 104.0(14) . . ?
C30 C29 H29A 111.0 . . ?
C28 C29 H29A 111.0 . . ?
C30 C29 H29B 111.0 . . ?
C28 C29 H29B 111.0 . . ?
H29A C29 H29B 109.0 . . ?
C25 C30 C29 107.1(15) . . ?
C25 C30 C32 101.4(13) . . ?
C29 C30 C32 101.3(13) . . ?
C25 C30 H30 115.1 . . ?
C29 C30 H30 115.1 . . ?
C32 C30 H30 115.1 . . ?
C27 C31 H31A 109.5 . . ?
C27 C31 H31B 109.5 . . ?
H31A C31 H31B 109.5 . . ?
C27 C31 H31C 109.5 . . ?
H31A C31 H31C 109.5 . . ?
H31B C31 H31C 109.5 . . ?
C33 C32 C34 107.6(15) . . ?
C33 C32 C27 114.0(14) . . ?
C34 C32 C27 113.9(14) . . ?
C33 C32 C30 113.3(14) . . ?
C34 C32 C30 115.1(15) . . ?
C27 C32 C30 92.4(12) . . ?
C32 C33 H33A 109.5 . . ?
C32 C33 H33B 109.5 . . ?
H33A C33 H33B 109.5 . . ?
C32 C33 H33C 109.5 . . ?
H33A C33 H33C 109.5 . . ?
H33B C33 H33C 109.5 . . ?
C32 C34 H34A 109.5 . . ?
C32 C34 H34B 109.5 . . ?
H34A C34 H34B 109.5 . . ?
C32 C34 H34C 109.5 . . ?
H34A C34 H34C 109.5 . . ?
H34B C34 H34C 109.5 . . ?
F43 C41 F41 106(3) . . ?
F43 C41 F42 108(2) . . ?
F41 C41 F42 106(3) . . ?
F43 C41 C42 117(3) . . ?
F41 C41 C42 116(3) . . ?
F42 C41 C42 104(3) . . ?
F45 C42 F44 106(2) . . ?
F45 C42 C41 111(2) . . ?
F44 C42 C41 99(2) . . ?
F45 C42 C43 111(2) . . ?
F44 C42 C43 108(2) . . ?
C41 C42 C43 121(2) . . ?
F47 C43 F46 106.8(19) . . ?
F47 C43 C44 109.4(17) . . ?
F46 C43 C44 114.4(17) . . ?
F47 C43 C42 104.2(18) . . ?
F46 C43 C42 107.2(19) . . ?
C44 C43 C42 114.0(18) . . ?
O5 C44 C45 125.2(17) . . ?
O5 C44 C43 112.4(18) . . ?
C45 C44 C43 122.5(17) . . ?
C44 C45 C46 121.0(16) . . ?
C44 C45 C50 134.8(17) . . ?
C46 C45 C50 103.9(16) . . ?
O6 C46 C45 128.3(17) . . ?
O6 C46 C47 123.8(17) . . ?
C45 C46 C47 107.9(15) . . ?
C51 C47 C46 114.2(15) . . ?
C51 C47 C52 120.2(16) . . ?
C46 C47 C52 99.7(14) . . ?
C51 C47 C48 114.9(15) . . ?
C46 C47 C48 102.9(14) . . ?
C52 C47 C48 102.4(14) . . ?
C49 C48 C47 103.1(14) . . ?
C49 C48 H48A 111.1 . . ?
C47 C48 H48A 111.1 . . ?
C49 C48 H48B 111.1 . . ?
C47 C48 H48B 111.1 . . ?
H48A C48 H48B 109.1 . . ?
C50 C49 C48 102.6(16) . . ?
C50 C49 H49A 111.3 . . ?
C48 C49 H49A 111.3 . . ?
C50 C49 H49B 111.3 . . ?
C48 C49 H49B 111.3 . . ?
H49A C49 H49B 109.2 . . ?
C49 C50 C45 108.9(17) . . ?
C49 C50 C52 102.5(17) . . ?
C45 C50 C52 100.4(15) . . ?
C49 C50 H50 114.5 . . ?
C45 C50 H50 114.5 . . ?
C52 C50 H50 114.5 . . ?
C47 C51 H51A 109.5 . . ?
C47 C51 H51B 109.5 . . ?
H51A C51 H51B 109.5 . . ?
C47 C51 H51C 109.5 . . ?
H51A C51 H51C 109.5 . . ?
H51B C51 H51C 109.5 . . ?
C53 C52 C54 108.6(17) . . ?
C53 C52 C50 113.9(17) . . ?
C54 C52 C50 113.6(16) . . ?
C53 C52 C47 112.5(15) . . ?
C54 C52 C47 114.6(16) . . ?
C50 C52 C47 93.3(15) . . ?
C52 C53 H53A 109.5 . . ?
C52 C53 H53B 109.5 . . ?
H53A C53 H53B 109.5 . . ?
C52 C53 H53C 109.5 . . ?
H53A C53 H53C 109.5 . . ?
H53B C53 H53C 109.5 . . ?
C52 C54 H54A 109.5 . . ?
C52 C54 H54B 109.5 . . ?
H54A C54 H54B 109.5 . . ?
C52 C54 H54C 109.5 . . ?
H54A C54 H54C 109.5 . . ?
H54B C54 H54C 109.5 . . ?
C62 C61 N1 120.4(15) . . ?
C62 C61 H61 119.8 . . ?
N1 C61 H61 119.8 . . ?
C61 C62 C63 118.7(15) . . ?
C61 C62 H62 120.7 . . ?
C63 C62 H62 120.7 . . ?
N2 C63 C62 121.3(15) . . ?
N2 C63 H63 119.4 . . ?
C62 C63 H63 119.3 . . ?
N1 C64 N2 126.5(16) . . ?
N1 C64 C65 122.3(15) . . ?
N2 C64 C65 111.1(14) . . ?
N3 C65 N4 121.9(16) . . ?
N3 C65 C64 119.9(15) . . ?
N4 C65 C64 118.2(16) . . ?
N3 C66 C67 120.0(17) . . ?
N3 C66 H66 120.0 . . ?
C67 C66 H66 120.0 . . ?
C68 C67 C66 116.8(18) . . ?
C68 C67 C69 123(2) . . ?
C66 C67 C69 119(3) . . ?
C68 C67 C69B 116(3) . . ?
C66 C67 C69B 124(3) . . ?
N4 C68 C67 121.6(18) . . ?
N4 C68 H68 119.2 . . ?
C67 C68 H68 119.2 . . ?
C67 C69 H69A 109.5 . . ?
C67 C69 H69B 109.5 . . ?
H69A C69 H69B 109.5 . . ?
C67 C69 H69C 109.5 . . ?
H69A C69 H69C 109.5 . . ?
H69B C69 H69C 109.5 . . ?
C67 C69B H69D 109.5 . . ?
C67 C69B H69E 109.5 . . ?
H69D C69B H69E 109.5 . . ?
C67 C69B H69F 109.4 . . ?
H69D C69B H69F 109.5 . . ?
H69E C69B H69F 109.5 . . ?
F73 C71 F71 108(2) . . ?
F73 C71 F72 103(2) . . ?
F71 C71 F72 106.3(19) . . ?
F73 C71 C72 113.5(19) . . ?
F71 C71 C72 113(2) . . ?
F72 C71 C72 111(2) . . ?
F74 C72 F75 107.7(15) . . ?
F74 C72 C71 108.0(18) . . ?
F75 C72 C71 105.2(16) . . ?
F74 C72 C73 111.1(16) . . ?
F75 C72 C73 104.6(15) . . ?
C71 C72 C73 119.5(18) . . ?
F76 C73 F77 107.7(15) . . ?
F76 C73 C72 109.5(16) . . ?
F77 C73 C72 106.3(15) . . ?
F76 C73 C74 110.7(15) . . ?
F77 C73 C74 107.2(15) . . ?
C72 C73 C74 115.1(16) . . ?
O71 C74 C75 125.7(18) . . ?
O71 C74 C73 114.0(17) . . ?
C75 C74 C73 120.3(18) . . ?
C74 C75 C76 127.3(18) . . ?
C74 C75 C80 129.9(18) . . ?
C76 C75 C80 102.8(16) . . ?
O72 C76 C75 124.4(17) . . ?
O72 C76 C77 125.4(18) . . ?
C75 C76 C77 110.0(17) . . ?
C76 C77 C81 115.4(17) . . ?
C76 C77 C78 104.8(15) . . ?
C81 C77 C78 114.6(17) . . ?
C76 C77 C82 100.2(16) . . ?
C81 C77 C82 118.5(17) . . ?
C78 C77 C82 101.1(17) . . ?
C77 C78 C79 103.8(17) . . ?
C77 C78 H78A 111.0 . . ?
C79 C78 H78A 111.0 . . ?
C77 C78 H78B 111.0 . . ?
C79 C78 H78B 111.0 . . ?
H78A C78 H78B 109.0 . . ?
C80 C79 C78 102.5(17) . . ?
C80 C79 H79A 111.3 . . ?
C78 C79 H79A 111.3 . . ?
C80 C79 H79B 111.3 . . ?
C78 C79 H79B 111.3 . . ?
H79A C79 H79B 109.2 . . ?
C75 C80 C82 103.2(17) . . ?
C75 C80 C79 105.6(17) . . ?
C82 C80 C79 99.3(17) . . ?
C75 C80 H80 115.6 . . ?
C82 C80 H80 115.6 . . ?
C79 C80 H80 115.6 . . ?
C77 C81 H81A 109.5 . . ?
C77 C81 H81B 109.5 . . ?
H81A C81 H81B 109.5 . . ?
C77 C81 H81C 109.5 . . ?
H81A C81 H81C 109.5 . . ?
H81B C81 H81C 109.5 . . ?
C84 C82 C83 108.2(18) . . ?
C84 C82 C80 111.4(18) . . ?
C83 C82 C80 115.8(18) . . ?
C84 C82 C77 113.0(18) . . ?
C83 C82 C77 114.7(18) . . ?
C80 C82 C77 93.4(16) . . ?
C82 C83 H83A 109.5 . . ?
C82 C83 H83B 109.5 . . ?
H83A C83 H83B 109.5 . . ?
C82 C83 H83C 109.5 . . ?
H83A C83 H83C 109.5 . . ?
H83B C83 H83C 109.5 . . ?
C82 C84 H84A 109.5 . . ?
C82 C84 H84B 109.5 . . ?
H84A C84 H84B 109.5 . . ?
C82 C84 H84C 109.5 . . ?
H84A C84 H84C 109.5 . . ?
H84B C84 H84C 109.5 . . ?
F91 C91 F92 122(3) . . ?
F91 C91 F93 88(3) . . ?
F92 C91 F93 92(3) . . ?
F91 C91 C92 117(3) . . ?
F92 C91 C92 119(3) . . ?
F93 C91 C92 100(3) . . ?
F94 C92 F95 100(3) . . ?
F94 C92 C91 110(3) . . ?
F95 C92 C91 99(3) . . ?
F94 C92 C93 107(2) . . ?
F95 C92 C93 109(2) . . ?
C91 C92 C93 128(3) . . ?
F96 C93 F97 104.0(19) . . ?
F96 C93 C92 104(2) . . ?
F97 C93 C92 105(2) . . ?
F96 C93 C94 114.2(19) . . ?
F97 C93 C94 107.8(17) . . ?
C92 C93 C94 120(2) . . ?
O73 C94 C95 125.7(18) . . ?
O73 C94 C93 113.5(19) . . ?
C95 C94 C93 120.8(19) . . ?
C94 C95 C96 119.1(17) . . ?
C94 C95 C100 133.3(18) . . ?
C96 C95 C100 106.8(17) . . ?
O74 C96 C95 129.4(18) . . ?
O74 C96 C97 123.7(17) . . ?
C95 C96 C97 106.9(16) . . ?
C101 C97 C96 117.0(15) . . ?
C101 C97 C102 120.1(16) . . ?
C96 C97 C102 99.8(16) . . ?
C101 C97 C98 115.8(17) . . ?
C96 C97 C98 101.6(15) . . ?
C102 C97 C98 99.2(15) . . ?
C99 C98 C97 106.8(16) . . ?
C99 C98 H98A 110.4 . . ?
C97 C98 H98A 110.4 . . ?
C99 C98 H98B 110.4 . . ?
C97 C98 H98B 110.4 . . ?
H98A C98 H98B 108.6 . . ?
C98 C99 C100 102.8(15) . . ?
C98 C99 H99A 111.2 . . ?
C100 C99 H99A 111.2 . . ?
C98 C99 H99B 111.2 . . ?
C100 C99 H99B 111.2 . . ?
H99A C99 H99B 109.1 . . ?
C95 C100 C99 105.3(17) . . ?
C95 C100 C102 97.9(15) . . ?
C99 C100 C102 102.7(18) . . ?
C95 C100 H100 116.2 . . ?
C99 C100 H100 116.2 . . ?
C102 C100 H100 116.2 . . ?
C97 C101 H10A 109.5 . . ?
C97 C101 H10B 109.5 . . ?
H10A C101 H10B 109.5 . . ?
C97 C101 H10C 109.5 . . ?
H10A C101 H10C 109.5 . . ?
H10B C101 H10C 109.5 . . ?
C104 C102 C103 108.2(17) . . ?
C104 C102 C97 112.0(16) . . ?
C103 C102 C97 115.0(19) . . ?
C104 C102 C100 114.3(19) . . ?
C103 C102 C100 111.7(16) . . ?
C97 C102 C100 95.4(16) . . ?
C102 C104 H10D 109.5 . . ?
C102 C104 H10E 109.5 . . ?
H10D C104 H10E 109.5 . . ?
C102 C104 H10F 109.5 . . ?
H10D C104 H10F 109.5 . . ?
H10E C104 H10F 109.5 . . ?
C102 C103 H10G 109.5 . . ?
C102 C103 H10H 109.5 . . ?
H10G C103 H10H 109.5 . . ?
C102 C103 H10I 109.5 . . ?
H10G C103 H10I 109.5 . . ?
H10H C103 H10I 109.5 . . ?
F111 C111 F113 107(2) . . ?
F111 C111 F112 117(2) . . ?
F113 C111 F112 112(2) . . ?
F111 C111 C112 112(2) . . ?
F113 C111 C112 108(2) . . ?
F112 C111 C112 101(2) . . ?
F115 C112 F114 111.6(18) . . ?
F115 C112 C111 104(2) . . ?
F114 C112 C111 98.9(18) . . ?
F115 C112 C113 109.8(19) . . ?
F114 C112 C113 112.7(18) . . ?
C111 C112 C113 119.3(19) . . ?
F116 C113 F117 103.5(16) . . ?
F116 C113 C114 114.8(16) . . ?
F117 C113 C114 107.8(15) . . ?
F116 C113 C112 100.2(15) . . ?
F117 C113 C112 109.7(17) . . ?
C114 C113 C112 119.6(18) . . ?
O75 C114 C115 127.2(16) . . ?
O75 C114 C113 114.5(16) . . ?
C115 C114 C113 118.3(16) . . ?
C114 C115 C116 121.3(15) . . ?
C114 C115 C120 133.8(16) . . ?
C116 C115 C120 104.9(13) . . ?
O76 C116 C115 127.7(15) . . ?
O76 C116 C117 126.0(16) . . ?
C115 C116 C117 106.0(13) . . ?
C121 C117 C116 113.9(14) . . ?
C121 C117 C118 114.6(14) . . ?
C116 C117 C118 105.0(14) . . ?
C121 C117 C122 118.4(15) . . ?
C116 C117 C122 99.0(12) . . ?
C118 C117 C122 104.1(14) . . ?
C117 C118 C119 103.1(14) . . ?
C117 C118 H11D 111.1 . . ?
C119 C118 H11D 111.1 . . ?
C117 C118 H11E 111.1 . . ?
C119 C118 H11E 111.1 . . ?
H11D C118 H11E 109.1 . . ?
C120 C119 C118 104.1(14) . . ?
C120 C119 H11F 110.9 . . ?
C118 C119 H11F 110.9 . . ?
C120 C119 H11G 110.9 . . ?
C118 C119 H11G 110.9 . . ?
H11F C119 H11G 108.9 . . ?
C115 C120 C119 105.6(15) . . ?
C115 C120 C122 101.8(14) . . ?
C119 C120 C122 100.0(14) . . ?
C115 C120 H120 115.8 . . ?
C119 C120 H120 115.8 . . ?
C122 C120 H120 115.8 . . ?
C117 C121 H12A 109.5 . . ?
C117 C121 H12B 109.5 . . ?
H12A C121 H12B 109.5 . . ?
C117 C121 H12C 109.5 . . ?
H12A C121 H12C 109.5 . . ?
H12B C121 H12C 109.5 . . ?
C123 C122 C124 108.2(16) . . ?
C123 C122 C117 115.8(14) . . ?
C124 C122 C117 113.7(14) . . ?
C123 C122 C120 111.3(15) . . ?
C124 C122 C120 114.0(14) . . ?
C117 C122 C120 93.3(13) . . ?
C122 C123 H12D 109.5 . . ?
C122 C123 H12E 109.5 . . ?
H12D C123 H12E 109.5 . . ?
C122 C123 H12F 109.5 . . ?
H12D C123 H12F 109.5 . . ?
H12E C123 H12F 109.5 . . ?
C122 C124 H12G 109.5 . . ?
C122 C124 H12H 109.5 . . ?
H12G C124 H12H 109.5 . . ?
C122 C124 H12I 109.5 . . ?
H12G C124 H12I 109.5 . . ?
H12H C124 H12I 109.5 . . ?

loop_
_geom_bond_atom_site_label_1
_geom_bond_atom_site_label_2
_geom_bond_distance
_geom_bond_site_symmetry_2
_geom_bond_publ_flag
Dy1 O3 2.255(11) . ?
Dy1 O5 2.250(11) . ?
Dy1 O1 2.302(12) . ?
Dy1 O4 2.337(11) . ?
Dy1 O7 2.342(12) . ?
Dy1 O2 2.380(12) . ?
Dy1 O6 2.399(13) . ?
Dy1 N1 2.702(14) . ?
Dy2 O73 2.261(12) . ?
Dy2 O75 2.266(11) . ?
Dy2 O71 2.291(11) . ?
Dy2 O74 2.349(11) . ?
Dy2 O76 2.347(12) . ?
Dy2 O72 2.399(12) . ?
Dy2 N2 2.581(14) . ?
Dy2 N3 2.608(13) . ?
O1 C4 1.29(2) . ?
O2 C6 1.242(19) . ?
O3 C24 1.29(2) . ?
O4 C26 1.253(17) . ?
O5 C44 1.26(2) . ?
O6 C46 1.240(19) . ?
O7 N4 1.313(17) . ?
O71 C74 1.29(2) . ?
O72 C76 1.27(2) . ?
O73 C94 1.24(2) . ?
O74 C96 1.254(19) . ?
O75 C114 1.27(2) . ?
O76 C116 1.258(18) . ?
N1 C64 1.31(2) . ?
N1 C61 1.367(18) . ?
N2 C64 1.34(2) . ?
N2 C63 1.343(19) . ?
N3 C65 1.28(2) . ?
N3 C66 1.331(19) . ?
N4 C68 1.35(2) . ?
N4 C65 1.38(2) . ?
F1 C1 1.31(3) . ?
F2 C1 1.31(4) . ?
F3 C1 1.36(3) . ?
F4 C2 1.34(3) . ?
F5 C2 1.35(3) . ?
F6 C3 1.31(3) . ?
F7 C3 1.37(2) . ?
C1 C2 1.46(4) . ?
C2 C3 1.60(3) . ?
C3 C4 1.57(3) . ?
C4 C5 1.37(3) . ?
C5 C6 1.44(2) . ?
C5 C10 1.51(3) . ?
C6 C7 1.49(2) . ?
C7 C11 1.55(3) . ?
C7 C12 1.56(3) . ?
C7 C8 1.58(3) . ?
C8 C9 1.56(3) . ?
C8 H8A 0.9900 . ?
C8 H8B 0.9900 . ?
C9 C10 1.54(3) . ?
C9 H9A 0.9900 . ?
C9 H9B 0.9900 . ?
C10 C12 1.60(3) . ?
C10 H10 1.0000 . ?
C11 H11A 0.9800 . ?
C11 H11B 0.9800 . ?
C11 H11C 0.9800 . ?
C12 C14 1.53(3) . ?
C12 C13 1.59(3) . ?
C13 H13A 0.9800 . ?
C13 H13B 0.9800 . ?
C13 H13C 0.9800 . ?
C14 H14A 0.9800 . ?
C14 H14B 0.9800 . ?
C14 H14C 0.9800 . ?
F21 C21 1.34(3) . ?
F22 C21 1.40(2) . ?
F23 C21 1.35(2) . ?
F24 C22 1.43(2) . ?
F25 C22 1.36(2) . ?
F26 C23 1.303(17) . ?
F27 C23 1.374(18) . ?
C21 C22 1.48(3) . ?
C22 C23 1.51(2) . ?
C23 C24 1.54(2) . ?
C24 C25 1.371(19) . ?
C25 C26 1.46(2) . ?
C25 C30 1.51(2) . ?
C26 C27 1.493(19) . ?
C27 C31 1.53(2) . ?
C27 C28 1.53(2) . ?
C27 C32 1.55(2) . ?
C28 C29 1.54(2) . ?
C28 H28A 0.9900 . ?
C28 H28B 0.9900 . ?
C29 C30 1.52(2) . ?
C29 H29A 0.9900 . ?
C29 H29B 0.9900 . ?
C30 C32 1.57(2) . ?
C30 H30 1.0000 . ?
C31 H31A 0.9800 . ?
C31 H31B 0.9800 . ?
C31 H31C 0.9800 . ?
C32 C33 1.53(2) . ?
C32 C34 1.55(2) . ?
C33 H33A 0.9800 . ?
C33 H33B 0.9800 . ?
C33 H33C 0.9800 . ?
C34 H34A 0.9800 . ?
C34 H34B 0.9800 . ?
C34 H34C 0.9800 . ?
F41 C41 1.35(3) . ?
F42 C41 1.41(3) . ?
F43 C41 1.36(3) . ?
F44 C42 1.43(3) . ?
F45 C42 1.32(2) . ?
F46 C43 1.33(2) . ?
F47 C43 1.33(2) . ?
C41 C42 1.43(4) . ?
C42 C43 1.56(3) . ?
C43 C44 1.52(3) . ?
C44 C45 1.39(3) . ?
C45 C46 1.45(2) . ?
C45 C50 1.53(2) . ?
C46 C47 1.49(2) . ?
C47 C51 1.47(2) . ?
C47 C52 1.57(3) . ?
C47 C48 1.57(2) . ?
C48 C49 1.58(3) . ?
C48 H48A 0.9900 . ?
C48 H48B 0.9900 . ?
C49 C50 1.52(3) . ?
C49 H49A 0.9900 . ?
C49 H49B 0.9900 . ?
C50 C52 1.56(3) . ?
C50 H50 1.0000 . ?
C51 H51A 0.9800 . ?
C51 H51B 0.9800 . ?
C51 H51C 0.9800 . ?
C52 C53 1.50(3) . ?
C52 C54 1.51(2) . ?
C53 H53A 0.9800 . ?
C53 H53B 0.9800 . ?
C53 H53C 0.9800 . ?
C54 H54A 0.9800 . ?
C54 H54B 0.9800 . ?
C54 H54C 0.9800 . ?
C61 C62 1.35(2) . ?
C61 H61 0.9500 . ?
C62 C63 1.39(2) . ?
C62 H62 0.9500 . ?
C63 H63 0.9500 . ?
C64 C65 1.50(2) . ?
C66 C67 1.38(3) . ?
C66 H66 0.9500 . ?
C67 C68 1.39(3) . ?
C67 C69 1.56(3) . ?
C67 C69B 1.56(3) . ?
C68 H68 0.9500 . ?
C69 H69A 0.9800 . ?
C69 H69B 0.9800 . ?
C69 H69C 0.9800 . ?
C69B H69D 0.9800 . ?
C69B H69E 0.9800 . ?
C69B H69F 0.9800 . ?
F71 C71 1.29(2) . ?
F72 C71 1.38(3) . ?
F73 C71 1.29(2) . ?
F74 C72 1.35(2) . ?
F75 C72 1.378(19) . ?
F76 C73 1.338(19) . ?
F77 C73 1.36(2) . ?
C71 C72 1.52(3) . ?
C72 C73 1.52(3) . ?
C73 C74 1.56(2) . ?
C74 C75 1.31(2) . ?
C75 C76 1.41(2) . ?
C75 C80 1.54(3) . ?
C76 C77 1.49(3) . ?
C77 C81 1.54(2) . ?
C77 C78 1.53(3) . ?
C77 C82 1.56(3) . ?
C78 C79 1.56(3) . ?
C78 H78A 0.9900 . ?
C78 H78B 0.9900 . ?
C79 C80 1.55(3) . ?
C79 H79A 0.9900 . ?
C79 H79B 0.9900 . ?
C80 C82 1.56(3) . ?
C80 H80 1.0000 . ?
C81 H81A 0.9800 . ?
C81 H81B 0.9800 . ?
C81 H81C 0.9800 . ?
C82 C84 1.54(3) . ?
C82 C83 1.53(3) . ?
C83 H83A 0.9800 . ?
C83 H83B 0.9800 . ?
C83 H83C 0.9800 . ?
C84 H84A 0.9800 . ?
C84 H84B 0.9800 . ?
C84 H84C 0.9800 . ?
F91 C91 1.25(4) . ?
F92 C91 1.26(3) . ?
F93 C91 1.44(4) . ?
F94 C92 1.38(3) . ?
F95 C92 1.37(3) . ?
F96 C93 1.36(2) . ?
F97 C93 1.39(2) . ?
C91 C92 1.46(4) . ?
C92 C93 1.47(3) . ?
C93 C94 1.51(3) . ?
C94 C95 1.41(3) . ?
C95 C96 1.42(2) . ?
C95 C100 1.56(3) . ?
C96 C97 1.52(2) . ?
C97 C101 1.51(2) . ?
C97 C102 1.56(3) . ?
C97 C98 1.59(3) . ?
C98 C99 1.52(3) . ?
C98 H98A 0.9900 . ?
C98 H98B 0.9900 . ?
C99 C100 1.52(3) . ?
C99 H99A 0.9900 . ?
C99 H99B 0.9900 . ?
C100 C102 1.58(3) . ?
C100 H100 1.0000 . ?
C101 H10A 0.9800 . ?
C101 H10B 0.9800 . ?
C101 H10C 0.9800 . ?
C102 C104 1.55(3) . ?
C102 C103 1.54(3) . ?
C104 H10D 0.9800 . ?
C104 H10E 0.9800 . ?
C104 H10F 0.9800 . ?
C103 H10G 0.9800 . ?
C103 H10H 0.9800 . ?
C103 H10I 0.9800 . ?
F111 C111 1.34(2) . ?
F112 C111 1.41(3) . ?
F113 C111 1.36(3) . ?
F114 C112 1.44(2) . ?
F115 C112 1.37(2) . ?
F116 C113 1.305(19) . ?
F117 C113 1.365(19) . ?
C111 C112 1.49(3) . ?
C112 C113 1.49(2) . ?
C113 C114 1.50(2) . ?
C114 C115 1.38(2) . ?
C115 C116 1.46(2) . ?
C115 C120 1.49(2) . ?
C116 C117 1.512(19) . ?
C117 C121 1.53(2) . ?
C117 C118 1.52(2) . ?
C117 C122 1.55(2) . ?
C118 C119 1.54(2) . ?
C118 H11D 0.9900 . ?
C118 H11E 0.9900 . ?
C119 C120 1.55(2) . ?
C119 H11F 0.9900 . ?
C119 H11G 0.9900 . ?
C120 C122 1.56(2) . ?
C120 H120 1.0000 . ?
C121 H12A 0.9800 . ?
C121 H12B 0.9800 . ?
C121 H12C 0.9800 . ?
C122 C123 1.52(2) . ?
C122 C124 1.54(2) . ?
C123 H12D 0.9800 . ?
C123 H12E 0.9800 . ?
C123 H12F 0.9800 . ?
C124 H12G 0.9800 . ?
C124 H12H 0.9800 . ?
C124 H12I 0.9800 . ?

loop_
_geom_torsion_atom_site_label_1
_geom_torsion_atom_site_label_2
_geom_torsion_atom_site_label_3
_geom_torsion_atom_site_label_4
_geom_torsion
_geom_torsion_site_symmetry_1
_geom_torsion_site_symmetry_2
_geom_torsion_site_symmetry_3
_geom_torsion_site_symmetry_4
_geom_torsion_publ_flag
Dy1 O7 N4 C68 115.8(14) . . . . ?
Dy1 O7 N4 C65 -67.9(19) . . . . ?
F1 C1 C2 F4 -54(4) . . . . ?
F3 C1 C2 F4 -169(2) . . . . ?
F2 C1 C2 F4 72(3) . . . . ?
F1 C1 C2 F5 63(3) . . . . ?
F3 C1 C2 F5 -52(3) . . . . ?
F2 C1 C2 F5 -170(2) . . . . ?
F1 C1 C2 C3 -171(3) . . . . ?
F3 C1 C2 C3 74(4) . . . . ?
F2 C1 C2 C3 -45(4) . . . . ?
F4 C2 C3 F6 -51(3) . . . . ?
F5 C2 C3 F6 -167(2) . . . . ?
C1 C2 C3 F6 66(3) . . . . ?
F4 C2 C3 F7 65(3) . . . . ?
F5 C2 C3 F7 -51(3) . . . . ?
C1 C2 C3 F7 -178(3) . . . . ?
F4 C2 C3 C4 -179(2) . . . . ?
F5 C2 C3 C4 65(3) . . . . ?
C1 C2 C3 C4 -62(4) . . . . ?
Dy1 O1 C4 C5 -9(3) . . . . ?
Dy1 O1 C4 C3 175.4(12) . . . . ?
F6 C3 C4 O1 -39(2) . . . . ?
F7 C3 C4 O1 -155.3(17) . . . . ?
C2 C3 C4 O1 90(2) . . . . ?
F6 C3 C4 C5 145(2) . . . . ?
F7 C3 C4 C5 28(3) . . . . ?
C2 C3 C4 C5 -87(3) . . . . ?
O1 C4 C5 C6 11(3) . . . . ?
C3 C4 C5 C6 -173.0(17) . . . . ?
O1 C4 C5 C10 -176(2) . . . . ?
C3 C4 C5 C10 0(3) . . . . ?
Dy1 O2 C6 C5 -5(3) . . . . ?
Dy1 O2 C6 C7 177.1(11) . . . . ?
C4 C5 C6 O2 -4(3) . . . . ?
C10 C5 C6 O2 -178.6(17) . . . . ?
C4 C5 C6 C7 173.5(17) . . . . ?
C10 C5 C6 C7 -1(2) . . . . ?
O2 C6 C7 C11 -18(3) . . . . ?
C5 C6 C7 C11 164.2(17) . . . . ?
O2 C6 C7 C12 -145.7(17) . . . . ?
C5 C6 C7 C12 36.4(18) . . . . ?
O2 C6 C7 C8 109(2) . . . . ?
C5 C6 C7 C8 -68.7(19) . . . . ?
C6 C7 C8 C9 68(2) . . . . ?
C11 C7 C8 C9 -163.3(17) . . . . ?
C12 C7 C8 C9 -36(2) . . . . ?
C7 C8 C9 C10 0(2) . . . . ?
C4 C5 C10 C9 -102(3) . . . . ?
C6 C5 C10 C9 72(2) . . . . ?
C4 C5 C10 C12 152(2) . . . . ?
C6 C5 C10 C12 -34(2) . . . . ?
C8 C9 C10 C5 -68(2) . . . . ?
C8 C9 C10 C12 35(2) . . . . ?
C6 C7 C12 C14 63(2) . . . . ?
C11 C7 C12 C14 -63(3) . . . . ?
C8 C7 C12 C14 172(2) . . . . ?
C6 C7 C12 C13 -170.2(18) . . . . ?
C11 C7 C12 C13 63(2) . . . . ?
C8 C7 C12 C13 -62(2) . . . . ?
C6 C7 C12 C10 -54.0(17) . . . . ?
C11 C7 C12 C10 179.3(16) . . . . ?
C8 C7 C12 C10 54.5(17) . . . . ?
C5 C10 C12 C14 -66(2) . . . . ?
C9 C10 C12 C14 -174.8(17) . . . . ?
C5 C10 C12 C7 52.8(17) . . . . ?
C9 C10 C12 C7 -55.6(17) . . . . ?
C5 C10 C12 C13 170.6(18) . . . . ?
C9 C10 C12 C13 62(2) . . . . ?
F21 C21 C22 F25 69(2) . . . . ?
F23 C21 C22 F25 -168.0(19) . . . . ?
F22 C21 C22 F25 -54(3) . . . . ?
F21 C21 C22 F24 -179.0(17) . . . . ?
F23 C21 C22 F24 -56(2) . . . . ?
F22 C21 C22 F24 58(2) . . . . ?
F21 C21 C22 C23 -55(3) . . . . ?
F23 C21 C22 C23 68(3) . . . . ?
F22 C21 C22 C23 -177.9(18) . . . . ?
F25 C22 C23 F26 -50.9(19) . . . . ?
F24 C22 C23 F26 -165.5(14) . . . . ?
C21 C22 C23 F26 73(2) . . . . ?
F25 C22 C23 F27 62.2(18) . . . . ?
F24 C22 C23 F27 -52.4(18) . . . . ?
C21 C22 C23 F27 -174.1(19) . . . . ?
F25 C22 C23 C24 -175.6(15) . . . . ?
F24 C22 C23 C24 69.8(19) . . . . ?
C21 C22 C23 C24 -52(3) . . . . ?
Dy1 O3 C24 C25 -31(3) . . . . ?
Dy1 O3 C24 C23 153.5(11) . . . . ?
F26 C23 C24 O3 -34(2) . . . . ?
F27 C23 C24 O3 -152.0(14) . . . . ?
C22 C23 C24 O3 89.3(19) . . . . ?
F26 C23 C24 C25 149.7(17) . . . . ?
F27 C23 C24 C25 32(2) . . . . ?
C22 C23 C24 C25 -87(2) . . . . ?
O3 C24 C25 C26 3(3) . . . . ?
C23 C24 C25 C26 178.7(16) . . . . ?
O3 C24 C25 C30 -176.4(18) . . . . ?
C23 C24 C25 C30 -1(3) . . . . ?
Dy1 O4 C26 C25 8(3) . . . . ?
Dy1 O4 C26 C27 -162.8(12) . . . . ?
C24 C25 C26 O4 8(3) . . . . ?
C30 C25 C26 O4 -171.8(17) . . . . ?
C24 C25 C26 C27 -180.0(16) . . . . ?
C30 C25 C26 C27 -0.1(19) . . . . ?
O4 C26 C27 C31 -25(2) . . . . ?
C25 C26 C27 C31 163.3(14) . . . . ?
O4 C26 C27 C28 101.6(19) . . . . ?
C25 C26 C27 C28 -70.3(17) . . . . ?
O4 C26 C27 C32 -152.5(17) . . . . ?
C25 C26 C27 C32 35.6(17) . . . . ?
C26 C27 C28 C29 69.4(17) . . . . ?
C31 C27 C28 C29 -163.3(15) . . . . ?
C32 C27 C28 C29 -35.1(17) . . . . ?
C27 C28 C29 C30 -1.4(19) . . . . ?
C24 C25 C30 C29 -110(2) . . . . ?
C26 C25 C30 C29 70.6(17) . . . . ?
C24 C25 C30 C32 145(2) . . . . ?
C26 C25 C30 C32 -35.2(17) . . . . ?
C28 C29 C30 C25 -68.9(18) . . . . ?
C28 C29 C30 C32 37.0(18) . . . . ?
C26 C27 C32 C33 63.7(17) . . . . ?
C31 C27 C32 C33 -62.3(19) . . . . ?
C28 C27 C32 C33 172.3(14) . . . . ?
C26 C27 C32 C34 -172.2(16) . . . . ?
C31 C27 C32 C34 62(2) . . . . ?
C28 C27 C32 C34 -63.5(18) . . . . ?
C26 C27 C32 C30 -53.3(14) . . . . ?
C31 C27 C32 C30 -179.2(14) . . . . ?
C28 C27 C32 C30 55.4(14) . . . . ?
C25 C30 C32 C33 -63.3(17) . . . . ?
C29 C30 C32 C33 -173.6(14) . . . . ?
C25 C30 C32 C34 172.2(15) . . . . ?
C29 C30 C32 C34 61.9(18) . . . . ?
C25 C30 C32 C27 54.3(14) . . . . ?
C29 C30 C32 C27 -56.1(14) . . . . ?
F43 C41 C42 F45 -173(2) . . . . ?
F41 C41 C42 F45 -47(4) . . . . ?
F42 C41 C42 F45 68(3) . . . . ?
F43 C41 C42 F44 -62(3) . . . . ?
F41 C41 C42 F44 64(3) . . . . ?
F42 C41 C42 F44 179.7(18) . . . . ?
F43 C41 C42 C43 55(4) . . . . ?
F41 C41 C42 C43 -179(2) . . . . ?
F42 C41 C42 C43 -63(3) . . . . ?
F45 C42 C43 F47 62(3) . . . . ?
F44 C42 C43 F47 -53(2) . . . . ?
C41 C42 C43 F47 -166(3) . . . . ?
F45 C42 C43 F46 -51(3) . . . . ?
F44 C42 C43 F46 -166.3(18) . . . . ?
C41 C42 C43 F46 81(3) . . . . ?
F45 C42 C43 C44 -178.4(19) . . . . ?
F44 C42 C43 C44 66(3) . . . . ?
C41 C42 C43 C44 -47(4) . . . . ?
Dy1 O5 C44 C45 5(3) . . . . ?
Dy1 O5 C44 C43 -176.0(12) . . . . ?
F47 C43 C44 O5 52(2) . . . . ?
F46 C43 C44 O5 171.7(19) . . . . ?
C42 C43 C44 O5 -64(3) . . . . ?
F47 C43 C44 C45 -129(2) . . . . ?
F46 C43 C44 C45 -9(3) . . . . ?
C42 C43 C44 C45 115(2) . . . . ?
O5 C44 C45 C46 8(3) . . . . ?
C43 C44 C45 C46 -171.3(18) . . . . ?
O5 C44 C45 C50 179(2) . . . . ?
C43 C44 C45 C50 1(4) . . . . ?
Dy1 O6 C46 C45 -13(3) . . . . ?
Dy1 O6 C46 C47 169.4(12) . . . . ?
C44 C45 C46 O6 -2(3) . . . . ?
C50 C45 C46 O6 -176.6(18) . . . . ?
C44 C45 C46 C47 175.3(17) . . . . ?
C50 C45 C46 C47 1(2) . . . . ?
O6 C46 C47 C51 -19(3) . . . . ?
C45 C46 C47 C51 163.5(16) . . . . ?
O6 C46 C47 C52 -148.2(18) . . . . ?
C45 C46 C47 C52 34.0(18) . . . . ?
O6 C46 C47 C48 106.6(19) . . . . ?
C45 C46 C47 C48 -71.2(17) . . . . ?
C51 C47 C48 C49 -161.9(15) . . . . ?
C46 C47 C48 C49 73.2(16) . . . . ?
C52 C47 C48 C49 -29.9(17) . . . . ?
C47 C48 C49 C50 -6.2(18) . . . . ?
C48 C49 C50 C45 -64.8(19) . . . . ?
C48 C49 C50 C52 40.9(18) . . . . ?
C44 C45 C50 C49 -102(3) . . . . ?
C46 C45 C50 C49 71.0(19) . . . . ?
C44 C45 C50 C52 151(2) . . . . ?
C46 C45 C50 C52 -36(2) . . . . ?
C49 C50 C52 C53 -174.3(15) . . . . ?
C45 C50 C52 C53 -62(2) . . . . ?
C49 C50 C52 C54 61(2) . . . . ?
C45 C50 C52 C54 173.0(17) . . . . ?
C49 C50 C52 C47 -57.9(16) . . . . ?
C45 C50 C52 C47 54.3(17) . . . . ?
C51 C47 C52 C53 -61(2) . . . . ?
C46 C47 C52 C53 64.5(19) . . . . ?
C48 C47 C52 C53 170.2(15) . . . . ?
C51 C47 C52 C54 64(2) . . . . ?
C46 C47 C52 C54 -170.8(17) . . . . ?
C48 C47 C52 C54 -65(2) . . . . ?
C51 C47 C52 C50 -178.6(16) . . . . ?
C46 C47 C52 C50 -53.0(16) . . . . ?
C48 C47 C52 C50 52.6(16) . . . . ?
C64 N1 C61 C62 -2(2) . . . . ?
Dy1 N1 C61 C62 169.0(13) . . . . ?
N1 C61 C62 C63 0(3) . . . . ?
C64 N2 C63 C62 -1(3) . . . . ?
Dy2 N2 C63 C62 172.3(13) . . . . ?
C61 C62 C63 N2 2(3) . . . . ?
C61 N1 C64 N2 3(2) . . . . ?
Dy1 N1 C64 N2 -167.0(12) . . . . ?
C61 N1 C64 C65 179.4(14) . . . . ?
Dy1 N1 C64 C65 10(2) . . . . ?
C63 N2 C64 N1 -1(2) . . . . ?
Dy2 N2 C64 N1 -174.3(11) . . . . ?
C63 N2 C64 C65 -178.3(15) . . . . ?
Dy2 N2 C64 C65 8.5(18) . . . . ?
C66 N3 C65 N4 -4(3) . . . . ?
Dy2 N3 C65 N4 147.3(13) . . . . ?
C66 N3 C65 C64 177.5(16) . . . . ?
Dy2 N3 C65 C64 -31(2) . . . . ?
O7 N4 C65 N3 -172.2(15) . . . . ?
C68 N4 C65 N3 4(3) . . . . ?
O7 N4 C65 C64 7(2) . . . . ?
C68 N4 C65 C64 -177.2(15) . . . . ?
N1 C64 C65 N3 -161.6(15) . . . . ?
N2 C64 C65 N3 16(2) . . . . ?
N1 C64 C65 N4 20(2) . . . . ?
N2 C64 C65 N4 -163.0(15) . . . . ?
C65 N3 C66 C67 0(3) . . . . ?
Dy2 N3 C66 C67 -151.3(17) . . . . ?
N3 C66 C67 C68 2(3) . . . . ?
N3 C66 C67 C69 -167(4) . . . . ?
N3 C66 C67 C69B 162(5) . . . . ?
O7 N4 C68 C67 175.5(19) . . . . ?
C65 N4 C68 C67 -1(3) . . . . ?
C66 C67 C68 N4 -2(3) . . . . ?
C69 C67 C68 N4 167(4) . . . . ?
C69B C67 C68 N4 -163(4) . . . . ?
F73 C71 C72 F74 23(3) . . . . ?
F71 C71 C72 F74 -101(2) . . . . ?
F72 C71 C72 F74 139.6(17) . . . . ?
F73 C71 C72 F75 138.2(19) . . . . ?
F71 C71 C72 F75 14(3) . . . . ?
F72 C71 C72 F75 -105.6(19) . . . . ?
F73 C71 C72 C73 -105(2) . . . . ?
F71 C71 C72 C73 131(2) . . . . ?
F72 C71 C72 C73 11(3) . . . . ?
F74 C72 C73 F76 173.0(14) . . . . ?
F75 C72 C73 F76 57.2(19) . . . . ?
C71 C72 C73 F76 -60(2) . . . . ?
F74 C72 C73 F77 56.9(19) . . . . ?
F75 C72 C73 F77 -58.9(18) . . . . ?
C71 C72 C73 F77 -176.2(16) . . . . ?
F74 C72 C73 C74 -62(2) . . . . ?
F75 C72 C73 C74 -177.4(14) . . . . ?
C71 C72 C73 C74 65(2) . . . . ?
Dy2 O71 C74 C75 -10(3) . . . . ?
Dy2 O71 C74 C73 170.4(11) . . . . ?
F76 C73 C74 O71 118.3(18) . . . . ?
F77 C73 C74 O71 -124.5(16) . . . . ?
C72 C73 C74 O71 -6(2) . . . . ?
F76 C73 C74 C75 -62(2) . . . . ?
F77 C73 C74 C75 56(2) . . . . ?
C72 C73 C74 C75 173.7(18) . . . . ?
O71 C74 C75 C76 -1(3) . . . . ?
C73 C74 C75 C76 179.0(17) . . . . ?
O71 C74 C75 C80 179.9(19) . . . . ?
C73 C74 C75 C80 0(3) . . . . ?
Dy2 O72 C76 C75 5(3) . . . . ?
Dy2 O72 C76 C77 -168.0(13) . . . . ?
C74 C75 C76 O72 3(3) . . . . ?
C80 C75 C76 O72 -177.9(17) . . . . ?
C74 C75 C76 C77 177(2) . . . . ?
C80 C75 C76 C77 -4(2) . . . . ?
O72 C76 C77 C81 -21(3) . . . . ?
C75 C76 C77 C81 164.8(16) . . . . ?
O72 C76 C77 C78 106(2) . . . . ?
C75 C76 C77 C78 -68.2(19) . . . . ?
O72 C76 C77 C82 -149.6(18) . . . . ?
C75 C76 C77 C82 36(2) . . . . ?
C76 C77 C78 C79 69.8(18) . . . . ?
C81 C77 C78 C79 -162.6(16) . . . . ?
C82 C77 C78 C79 -33.9(19) . . . . ?
C77 C78 C79 C80 -3.5(19) . . . . ?
C74 C75 C80 C82 149(2) . . . . ?
C76 C75 C80 C82 -30(2) . . . . ?
C74 C75 C80 C79 -107(2) . . . . ?
C76 C75 C80 C79 73.4(19) . . . . ?
C78 C79 C80 C75 -67.3(19) . . . . ?
C78 C79 C80 C82 39.3(19) . . . . ?
C75 C80 C82 C84 -67(2) . . . . ?
C79 C80 C82 C84 -175.1(17) . . . . ?
C75 C80 C82 C83 169.4(17) . . . . ?
C79 C80 C82 C83 61(2) . . . . ?
C75 C80 C82 C77 49.8(19) . . . . ?
C79 C80 C82 C77 -58.7(18) . . . . ?
C76 C77 C82 C84 65(2) . . . . ?
C81 C77 C82 C84 -62(2) . . . . ?
C78 C77 C82 C84 172.0(17) . . . . ?
C76 C77 C82 C83 -170.9(18) . . . . ?
C81 C77 C82 C83 63(3) . . . . ?
C78 C77 C82 C83 -63(2) . . . . ?
C76 C77 C82 C80 -50.4(18) . . . . ?
C81 C77 C82 C80 -176.8(18) . . . . ?
C78 C77 C82 C80 57.1(18) . . . . ?
F91 C91 C92 F94 146(4) . . . . ?
F92 C91 C92 F94 -45(5) . . . . ?
F93 C91 C92 F94 53(4) . . . . ?
F91 C91 C92 F95 -110(4) . . . . ?
F92 C91 C92 F95 58(4) . . . . ?
F93 C91 C92 F95 157(3) . . . . ?
F91 C91 C92 C93 12(6) . . . . ?
F92 C91 C92 C93 -179(3) . . . . ?
F93 C91 C92 C93 -81(4) . . . . ?
F94 C92 C93 F96 -77(3) . . . . ?
F95 C92 C93 F96 176(2) . . . . ?
C91 C92 C93 F96 58(4) . . . . ?
F94 C92 C93 F97 174(2) . . . . ?
F95 C92 C93 F97 67(3) . . . . ?
C91 C92 C93 F97 -51(4) . . . . ?
F94 C92 C93 C94 52(3) . . . . ?
F95 C92 C93 C94 -55(3) . . . . ?
C91 C92 C93 C94 -173(3) . . . . ?
Dy2 O73 C94 C95 11(3) . . . . ?
Dy2 O73 C94 C93 -166.7(13) . . . . ?
F96 C93 C94 O73 -161.6(18) . . . . ?
F97 C93 C94 O73 -47(3) . . . . ?
C92 C93 C94 O73 74(3) . . . . ?
F96 C93 C94 C95 21(3) . . . . ?
F97 C93 C94 C95 136(2) . . . . ?
C92 C93 C94 C95 -104(3) . . . . ?
O73 C94 C95 C96 11(3) . . . . ?
C93 C94 C95 C96 -172.1(18) . . . . ?
O73 C94 C95 C100 179(2) . . . . ?
C93 C94 C95 C100 -4(3) . . . . ?
Dy2 O74 C96 C95 -15(3) . . . . ?
Dy2 O74 C96 C97 165.8(13) . . . . ?
C94 C95 C96 O74 -8(3) . . . . ?
C100 C95 C96 O74 -178.8(18) . . . . ?
C94 C95 C96 C97 171.8(17) . . . . ?
C100 C95 C96 C97 1(2) . . . . ?
O74 C96 C97 C101 -16(3) . . . . ?
C95 C96 C97 C101 165.0(16) . . . . ?
O74 C96 C97 C102 -146.8(17) . . . . ?
C95 C96 C97 C102 33.7(19) . . . . ?
O74 C96 C97 C98 111.5(18) . . . . ?
C95 C96 C97 C98 -67.9(18) . . . . ?
C101 C97 C98 C99 -161.5(16) . . . . ?
C96 C97 C98 C99 70.6(18) . . . . ?
C102 C97 C98 C99 -31.5(19) . . . . ?
C97 C98 C99 C100 -3(2) . . . . ?
C94 C95 C100 C99 -98(3) . . . . ?
C96 C95 C100 C99 71.4(19) . . . . ?
C94 C95 C100 C102 156(2) . . . . ?
C96 C95 C100 C102 -34(2) . . . . ?
C98 C99 C100 C95 -66(2) . . . . ?
C98 C99 C100 C102 36.2(19) . . . . ?
C101 C97 C102 C104 -63(2) . . . . ?
C96 C97 C102 C104 66(2) . . . . ?
C98 C97 C102 C104 169.7(17) . . . . ?
C101 C97 C102 C103 61(2) . . . . ?
C96 C97 C102 C103 -169.8(17) . . . . ?
C98 C97 C102 C103 -66(2) . . . . ?
C101 C97 C102 C100 177.9(18) . . . . ?
C96 C97 C102 C100 -52.9(17) . . . . ?
C98 C97 C102 C100 50.8(17) . . . . ?
C95 C100 C102 C104 -65(2) . . . . ?
C99 C100 C102 C104 -172.6(16) . . . . ?
C95 C100 C102 C103 171.8(18) . . . . ?
C99 C100 C102 C103 64(2) . . . . ?
C95 C100 C102 C97 52.2(17) . . . . ?
C99 C100 C102 C97 -55.5(18) . . . . ?
F111 C111 C112 F115 -55(3) . . . . ?
F113 C111 C112 F115 -172(2) . . . . ?
F112 C111 C112 F115 70(2) . . . . ?
F111 C111 C112 F114 60(3) . . . . ?
F113 C111 C112 F114 -57(2) . . . . ?
F112 C111 C112 F114 -174.9(17) . . . . ?
F111 C111 C112 C113 -178(2) . . . . ?
F113 C111 C112 C113 65(3) . . . . ?
F112 C111 C112 C113 -53(3) . . . . ?
F115 C112 C113 F116 65(2) . . . . ?
F114 C112 C113 F116 -61(2) . . . . ?
C111 C112 C113 F116 -176(2) . . . . ?
F115 C112 C113 F117 -44(2) . . . . ?
F114 C112 C113 F117 -169.0(16) . . . . ?
C111 C112 C113 F117 76(3) . . . . ?
F115 C112 C113 C114 -169.1(19) . . . . ?
F114 C112 C113 C114 66(2) . . . . ?
C111 C112 C113 C114 -49(3) . . . . ?
Dy2 O75 C114 C115 -6(3) . . . . ?
Dy2 O75 C114 C113 175.9(12) . . . . ?
F116 C113 C114 O75 -153.1(17) . . . . ?
F117 C113 C114 O75 -38(2) . . . . ?
C112 C113 C114 O75 88(2) . . . . ?
F116 C113 C114 C115 29(3) . . . . ?
F117 C113 C114 C115 143.3(18) . . . . ?
C112 C113 C114 C115 -91(2) . . . . ?
O75 C114 C115 C116 7(3) . . . . ?
C113 C114 C115 C116 -175.1(17) . . . . ?
O75 C114 C115 C120 -174(2) . . . . ?
C113 C114 C115 C120 4(3) . . . . ?
Dy2 O76 C116 C115 -9(3) . . . . ?
Dy2 O76 C116 C117 178.2(11) . . . . ?
C114 C115 C116 O76 1(3) . . . . ?
C120 C115 C116 O76 -178.7(16) . . . . ?
C114 C115 C116 C117 174.8(17) . . . . ?
C120 C115 C116 C117 -4.6(19) . . . . ?
O76 C116 C117 C121 -20(2) . . . . ?
C115 C116 C117 C121 165.4(15) . . . . ?
O76 C116 C117 C118 105.7(18) . . . . ?
C115 C116 C117 C118 -68.5(17) . . . . ?
O76 C116 C117 C122 -147.0(16) . . . . ?
C115 C116 C117 C122 38.8(16) . . . . ?
C121 C117 C118 C119 -161.4(15) . . . . ?
C116 C117 C118 C119 72.9(18) . . . . ?
C122 C117 C118 C119 -30.7(18) . . . . ?
C117 C118 C119 C120 -5.8(19) . . . . ?
C114 C115 C120 C119 -107(2) . . . . ?
C116 C115 C120 C119 72.7(18) . . . . ?
C114 C115 C120 C122 149(2) . . . . ?
C116 C115 C120 C122 -31.3(18) . . . . ?
C118 C119 C120 C115 -65.8(19) . . . . ?
C118 C119 C120 C122 39.6(17) . . . . ?
C121 C117 C122 C123 -62(2) . . . . ?
C116 C117 C122 C123 61.1(18) . . . . ?
C118 C117 C122 C123 169.1(16) . . . . ?
C121 C117 C122 C124 64(2) . . . . ?
C116 C117 C122 C124 -172.6(15) . . . . ?
C118 C117 C122 C124 -64.5(19) . . . . ?
C121 C117 C122 C120 -178.0(14) . . . . ?
C116 C117 C122 C120 -54.5(14) . . . . ?
C118 C117 C122 C120 53.6(15) . . . . ?
C115 C120 C122 C123 -66.4(18) . . . . ?
C119 C120 C122 C123 -174.8(14) . . . . ?
C115 C120 C122 C124 170.8(16) . . . . ?
C119 C120 C122 C124 62.4(18) . . . . ?
C115 C120 C122 C117 53.0(15) . . . . ?
C119 C120 C122 C117 -55.5(14) . . . . ?
